data_4134229
loop_
_publ_author_name
'Urieta-Mora, Javier'
'Krug, Marcel'
'Alex, Wiebke'
'Perles, Josefina'
'Fernandez, Israel'
'Molina-Ontoria, Agust\'in'
'Guldi, Dirk M.'
'Mart\'in, Nazario'

_publ_section_title
;
 Homo and Hetero Molecular 3D Nanographenes Employing a Cyclooctatetraene
 Scaffold.
;
_journal_name_full 'Journal of the American Chemical Society'
_journal_paper_doi 10.1021/jacs.9b10203
_journal_year 2019
_chemical_formula_sum 'C246 H215 Cl O7'
_chemical_formula_weight 3318.62
_chemical_name_common JU907_150K
_space_group_crystal_system orthorhombic
_space_group_IT_number 52
_space_group_name_Hall '-P 2a 2bc'
_space_group_name_H-M_alt 'P n n a'
_atom_sites_solution_hydrogens geom
_cell_angle_alpha 90
_cell_angle_beta 90
_cell_angle_gamma 90
_cell_formula_units_Z 4
_cell_length_a 34.4289(7)
_cell_length_b 27.4149(6)
_cell_length_c 23.4214(4)
_cell_measurement_reflns_used 9578
_cell_measurement_temperature 150.(2)
_cell_measurement_theta_max 26.2130
_cell_measurement_theta_min 2.4645
_cell_volume 22106.6(8)
_computing_cell_refinement 'Bruker SAINT'
_computing_data_collection 'Bruker APEX2'
_computing_data_reduction 'Bruker SAINT'
_computing_molecular_graphics 'Bruker SHELXTL'
_computing_publication_material 'Bruker SHELXTL'
_computing_structure_refinement 'SHELXL-2014/7 (Sheldrick, 2014)'
_computing_structure_solution 'SHELXS-97 (Sheldrick 2008)'
_diffrn_ambient_temperature 150.(2)
_diffrn_detector_area_resol_mean 8.3333
_diffrn_measured_fraction_theta_full 1.000
_diffrn_measured_fraction_theta_max 1.000
_diffrn_measurement_device_type 'Bruker Kappa Apex II'
_diffrn_measurement_method '\f and \w scans'
_diffrn_radiation_type 'Mo k\a'
_diffrn_radiation_wavelength 0.71073
_diffrn_reflns_av_R_equivalents 0.0583
_diffrn_reflns_av_unetI/netI 0.0297
_diffrn_reflns_limit_h_max 41
_diffrn_reflns_limit_h_min -41
_diffrn_reflns_limit_k_max 33
_diffrn_reflns_limit_k_min -33
_diffrn_reflns_limit_l_max 24
_diffrn_reflns_limit_l_min -28
_diffrn_reflns_number 273236
_diffrn_reflns_theta_full 25.35
_diffrn_reflns_theta_max 25.35
_diffrn_reflns_theta_min 1.05
_exptl_absorpt_coefficient_mu 0.070
_exptl_absorpt_correction_T_max 0.99
_exptl_absorpt_correction_T_min 0.94
_exptl_absorpt_correction_type multi-scan
_exptl_absorpt_process_details sadabs
_exptl_crystal_colour 'clear intense orange'
_exptl_crystal_density_diffrn 0.997
_exptl_crystal_density_method 'not measured'
_exptl_crystal_description prismatic
_exptl_crystal_F_000 7056
_exptl_crystal_size_max 0.398
_exptl_crystal_size_mid 0.327
_exptl_crystal_size_min 0.175
_refine_diff_density_max 3.200
_refine_diff_density_min -0.703
_refine_ls_extinction_method none
_refine_ls_goodness_of_fit_ref 1.363
_refine_ls_hydrogen_treatment constr
_refine_ls_matrix_type full
_refine_ls_number_parameters 1162
_refine_ls_number_reflns 20252
_refine_ls_number_restraints 13
_refine_ls_restrained_S_all 1.368
_refine_ls_R_factor_all 0.2303
_refine_ls_R_factor_gt 0.1848
_refine_ls_shift/su_max 0.007
_refine_ls_shift/su_mean 0.000
_refine_ls_structure_factor_coef Fsqd
_refine_ls_weighting_details 'w=1/[\s^2^(Fo^2^)+(0.4000P)^2^+8.9800P] where P=(Fo^2^+2Fc^2^)/3'
_refine_ls_weighting_scheme calc
_refine_ls_wR_factor_gt 0.5029
_refine_ls_wR_factor_ref 0.5767
_reflns_number_gt 13686
_reflns_number_total 20252
_reflns_threshold_expression 'I > 2\s(I)'
_cod_data_source_file ja9b10203_si_002.cif
_cod_data_source_block 1_02661AgustinMolina
_cod_database_code 4134229

loop_
_space_group_symop_operation_xyz
'x, y, z'
'-x+1/2, -y, z'
'-x+1/2, y+1/2, -z+1/2'
'x, -y+1/2, -z+1/2'
'-x, -y, -z'
'x-1/2, y, -z'
'x-1/2, -y-1/2, z-1/2'
'-x, y-1/2, z-1/2'

loop_
_atom_site_type_symbol
_atom_site_label
_atom_site_fract_x
_atom_site_fract_y
_atom_site_fract_z
_atom_site_U_iso_or_equiv
_atom_site_adp_type
_atom_site_calc_flag
_atom_site_refinement_flags_adp
_atom_site_refinement_flags_occupancy
_atom_site_refinement_flags_posn
_atom_site_occupancy
_atom_site_disorder_assembly
_atom_site_disorder_group
C C1 0.54179(13) 0.30917(17) 0.7586(2) 0.0230(10) Uani d . . . 1 . .
C C2 0.51489(13) 0.27128(17) 0.7697(2) 0.0230(10) Uani d . . . 1 . .
C C3 0.49055(14) 0.27289(18) 0.8157(2) 0.0269(11) Uani d . . . 1 . .
H H3 0.4741 0.2458 0.8233 0.032 Uiso calc U . R 1 . .
C C4 0.48923(14) 0.31287(18) 0.8514(2) 0.0274(11) Uani d . . . 1 . .
C C5 0.51305(14) 0.35377(17) 0.8386(2) 0.0242(10) Uani d . . . 1 . .
C C6 0.54214(13) 0.35053(16) 0.7957(2) 0.0239(10) Uani d . . . 1 . .
C C7 0.46422(15) 0.31407(18) 0.9014(2) 0.0304(12) Uani d . . . 1 . .
C C8 0.44876(17) 0.2710(2) 0.9243(3) 0.0388(13) Uani d . . . 1 . .
H H8 0.4545 0.2408 0.9063 0.047 Uiso calc U . R 1 . .
C C9 0.42534(19) 0.2711(2) 0.9722(3) 0.0428(15) Uani d . . . 1 . .
C C10 0.41455(18) 0.3165(2) 0.9946(3) 0.0409(14) Uani d . . . 1 . .
H H10 0.3972 0.3174 1.0262 0.049 Uiso calc U . R 1 . .
C C11 0.42812(16) 0.36032(19) 0.9725(2) 0.0330(12) Uani d . . . 1 . .
C C12 0.45575(15) 0.35874(19) 0.9282(2) 0.0295(11) Uani d . . . 1 . .
C C13 0.50621(14) 0.39896(17) 0.8687(2) 0.0261(11) Uani d . . . 1 . .
C C14 0.47614(13) 0.40203(17) 0.9098(2) 0.0261(11) Uani d . . . 1 . .
C C15 0.46696(14) 0.44772(18) 0.9351(2) 0.0265(11) Uani d . . . 1 . .
C C16 0.48735(14) 0.49019(17) 0.9186(2) 0.0259(11) Uani d . . . 1 . .
C C17 0.51818(14) 0.48622(17) 0.8791(2) 0.0260(11) Uani d . . . 1 . .
C C18 0.52755(14) 0.44078(17) 0.8541(2) 0.0254(11) Uani d . . . 1 . .
C C19 0.56970(14) 0.39119(17) 0.7904(2) 0.0242(10) Uani d . . . 1 . .
C C20 0.55994(14) 0.43675(17) 0.8153(2) 0.0245(10) Uani d . . . 1 . .
C C21 0.58340(14) 0.47741(17) 0.8041(2) 0.0259(11) Uani d . . . 1 . .
C C22 0.61903(15) 0.47128(18) 0.7759(2) 0.0286(11) Uani d . . . 1 . .
H H22 0.6352 0.4988 0.7694 0.034 Uiso calc U . R 1 . .
C C23 0.63114(15) 0.42561(18) 0.7571(2) 0.0291(11) Uani d . . . 1 . .
C C24 0.60559(14) 0.38696(17) 0.7627(2) 0.0258(10) Uani d . . . 1 . .
H H24 0.6127 0.3563 0.747 0.031 Uiso calc U . R 1 . .
C C25 0.41472(15) 0.40817(19) 0.9926(2) 0.0326(12) Uani d . . . 1 . .
C C26 0.38126(16) 0.4130(2) 1.0257(2) 0.0366(13) Uani d . . . 1 . .
H H26 0.3679 0.3844 1.0375 0.044 Uiso calc U . R 1 . .
C C27 0.36704(16) 0.4581(2) 1.0417(2) 0.0356(12) Uani d . . . 1 . .
C C28 0.38839(16) 0.4992(2) 1.0275(2) 0.0357(13) Uani d . . . 1 . .
H H28 0.3798 0.5301 1.0409 0.043 Uiso calc U . R 1 . .
C C29 0.42216(15) 0.4971(2) 0.9943(2) 0.0316(12) Uani d . . . 1 . .
C C30 0.43523(14) 0.45096(19) 0.9749(2) 0.0286(11) Uani d . . . 1 . .
C C31 0.47572(15) 0.53706(18) 0.9400(2) 0.0280(11) Uani d . . . 1 . .
C C32 0.44320(15) 0.54094(18) 0.9772(2) 0.0306(12) Uani d . . . 1 . .
C C33 0.43112(16) 0.58740(19) 0.9945(2) 0.0341(12) Uani d . . . 1 . .
H H33 0.4094 0.5899 1.0193 0.041 Uiso calc U . R 1 . .
C C34 0.44913(17) 0.6292(2) 0.9774(3) 0.0373(13) Uani d . . . 1 . .
C C35 0.48140(16) 0.62540(19) 0.9419(2) 0.0342(12) Uani d . . . 1 . .
H H35 0.4948 0.6542 0.9308 0.041 Uiso calc U . R 1 . .
C C36 0.49459(15) 0.57966(18) 0.9220(2) 0.0306(12) Uani d . . . 1 . .
C C37 0.53867(14) 0.52976(17) 0.8608(2) 0.0266(11) Uani d . . . 1 . .
C C38 0.52656(15) 0.57611(18) 0.8805(2) 0.0298(11) Uani d . . . 1 . .
C C39 0.54385(16) 0.61726(19) 0.8563(2) 0.0343(12) Uani d . . . 1 . .
H H39 0.5355 0.6487 0.8683 0.041 Uiso calc U . R 1 . .
C C40 0.57321(16) 0.61383(18) 0.8148(2) 0.0331(12) Uani d . . . 1 . .
C C41 0.58527(16) 0.56794(19) 0.7990(2) 0.0327(12) Uani d . . . 1 . .
H H41 0.6053 0.5651 0.7714 0.039 Uiso calc U . R 1 . .
C C42 0.56946(15) 0.52566(17) 0.8217(2) 0.0268(11) Uani d . . . 1 . .
C C43 0.4141(2) 0.2220(2) 1.0012(3) 0.0523(18) Uani d . . . 1 . .
C C44 0.4483(3) 0.2059(3) 1.0374(4) 0.083(3) Uani d . . . 1 . .
H H44A 0.4559 0.2324 1.0631 0.124 Uiso calc U . R 1 . .
H H44B 0.4703 0.1975 1.0126 0.124 Uiso calc U . R 1 . .
H H44C 0.441 0.1772 1.06 0.124 Uiso calc U . R 1 . .
C C45 0.3786(3) 0.2268(3) 1.0382(4) 0.089(3) Uani d . . . 1 . .
H H45A 0.3699 0.1943 1.0502 0.133 Uiso calc U . R 1 . .
H H45B 0.3578 0.2427 1.0164 0.133 Uiso calc U . R 1 . .
H H45C 0.3848 0.2464 1.0719 0.133 Uiso calc U . R 1 . .
C C46 0.4064(3) 0.1836(3) 0.9566(4) 0.070(2) Uani d . . . 1 . .
H H46A 0.4305 0.1761 0.9362 0.105 Uiso calc U . R 1 . .
H H46B 0.3869 0.1956 0.9296 0.105 Uiso calc U . R 1 . .
H H46C 0.3967 0.1539 0.9752 0.105 Uiso calc U . R 1 . .
C C47 0.32683(16) 0.4616(2) 1.0709(3) 0.0414(14) Uani d . . . 1 . .
C C48 0.29601(18) 0.4431(3) 1.0285(3) 0.0588(19) Uani d . . . 1 . .
H H48A 0.2704 0.4439 1.0466 0.088 Uiso calc U . R 1 . .
H H48B 0.3022 0.4095 1.0173 0.088 Uiso calc U . R 1 . .
H H48C 0.2959 0.464 0.9946 0.088 Uiso calc U . R 1 . .
C C49 0.32519(18) 0.4309(3) 1.1238(3) 0.0491(16) Uani d . . . 1 . .
H H49A 0.3257 0.3963 1.1132 0.074 Uiso calc U . R 1 . .
H H49B 0.3012 0.438 1.1447 0.074 Uiso calc U . R 1 . .
H H49C 0.3476 0.4383 1.1481 0.074 Uiso calc U . R 1 . .
C C50 0.31688(19) 0.5143(2) 1.0882(3) 0.0509(16) Uani d . . . 1 . .
H H50A 0.2925 0.5146 1.1099 0.076 Uiso calc U . R 1 . .
H H50B 0.314 0.5344 1.0538 0.076 Uiso calc U . R 1 . .
H H50C 0.3378 0.5276 1.1119 0.076 Uiso calc U . R 1 . .
C C51 0.43193(18) 0.6796(2) 0.9937(3) 0.0443(15) Uani d . . . 1 . .
C C52 0.4159(3) 0.6795(3) 1.0528(3) 0.068(2) Uani d . . . 1 . .
H H52A 0.4367 0.6722 1.08 0.101 Uiso calc U . R 1 . .
H H52B 0.3955 0.6547 1.0558 0.101 Uiso calc U . R 1 . .
H H52C 0.4049 0.7117 1.0614 0.101 Uiso calc U . R 1 . .
C C53 0.3987(3) 0.6904(3) 0.9526(4) 0.067(2) Uani d . . . 1 . .
H H53A 0.3787 0.6651 0.9562 0.101 Uiso calc U . R 1 . .
H H53B 0.4086 0.6909 0.9134 0.101 Uiso calc U . R 1 . .
H H53C 0.3873 0.7223 0.9618 0.101 Uiso calc U . R 1 . .
C C54 0.4620(3) 0.7198(3) 0.9873(5) 0.081(3) Uani d . . . 1 . .
H H54A 0.4501 0.7513 0.9968 0.121 Uiso calc U . R 1 . .
H H54B 0.4714 0.7206 0.9479 0.121 Uiso calc U . R 1 . .
H H54C 0.4838 0.7136 1.0132 0.121 Uiso calc U . R 1 . .
C C55 0.58876(18) 0.6604(2) 0.7859(3) 0.0405(14) Uani d . . . 1 . .
C C56 0.5972(2) 0.6997(2) 0.8300(3) 0.0495(16) Uani d . . . 1 . .
H H56A 0.5741 0.7046 0.854 0.074 Uiso calc U . R 1 . .
H H56B 0.6037 0.7302 0.8106 0.074 Uiso calc U . R 1 . .
H H56C 0.619 0.6895 0.854 0.074 Uiso calc U . R 1 . .
C C57 0.5566(2) 0.6782(2) 0.7442(3) 0.0520(17) Uani d . . . 1 . .
H H57A 0.5505 0.6522 0.717 0.078 Uiso calc U . R 1 . .
H H57B 0.5658 0.707 0.7235 0.078 Uiso calc U . R 1 . .
H H57C 0.5332 0.6866 0.7659 0.078 Uiso calc U . R 1 . .
C C58 0.6257(2) 0.6509(2) 0.7520(3) 0.0517(16) Uani d . . . 1 . .
H H58A 0.6455 0.6369 0.7772 0.078 Uiso calc U . R 1 . .
H H58B 0.6353 0.6817 0.7361 0.078 Uiso calc U . R 1 . .
H H58C 0.6201 0.6281 0.7209 0.078 Uiso calc U . R 1 . .
C C59 0.67066(15) 0.41859(18) 0.7283(2) 0.0324(12) Uani d . . . 1 . .
C C60 0.7000(2) 0.4574(4) 0.7457(5) 0.087(3) Uani d . . . 1 . .
H H60A 0.7229 0.4552 0.7211 0.13 Uiso calc U . R 1 . .
H H60B 0.7077 0.4522 0.7855 0.13 Uiso calc U . R 1 . .
H H60C 0.6882 0.4898 0.7418 0.13 Uiso calc U . R 1 . .
C C61 0.6879(2) 0.3691(3) 0.7434(5) 0.085(3) Uani d . . . 1 . .
H H61A 0.6711 0.3432 0.7286 0.127 Uiso calc U . R 1 . .
H H61B 0.69 0.3661 0.785 0.127 Uiso calc U . R 1 . .
H H61C 0.7138 0.3662 0.7263 0.127 Uiso calc U . R 1 . .
C C62 0.6655(2) 0.4198(4) 0.6646(3) 0.082(3) Uani d . . . 1 . .
H H62A 0.6585 0.4529 0.6526 0.124 Uiso calc U . R 1 . .
H H62B 0.6448 0.3971 0.6536 0.124 Uiso calc U . R 1 . .
H H62C 0.6898 0.4101 0.6461 0.124 Uiso calc U . R 1 . .
C C63 0.56894(13) 0.29952(16) 0.7097(2) 0.0218(10) Uani d . . . 1 . .
C C64 0.59721(14) 0.26355(16) 0.7227(2) 0.0229(10) Uani d . . . 1 . .
C C65 0.62714(13) 0.25536(17) 0.6857(2) 0.0239(10) Uani d . . . 1 . .
H H65 0.6458 0.231 0.6947 0.029 Uiso calc U . R 1 . .
C C66 0.63122(14) 0.28148(17) 0.6353(2) 0.0254(11) Uani d . . . 1 . .
C C67 0.60027(13) 0.31184(16) 0.6176(2) 0.0218(10) Uani d . . . 1 . .
C C68 0.56802(13) 0.32084(16) 0.6551(2) 0.0224(10) Uani d . . . 1 . .
C C69 0.66699(14) 0.27818(18) 0.6022(2) 0.0281(11) Uani d . . . 1 . .
C C70 0.70040(15) 0.2557(2) 0.6254(2) 0.0350(12) Uani d . . . 1 . .
H H70 0.699 0.241 0.6621 0.042 Uiso calc U . R 1 . .
C C71 0.73527(17) 0.2546(2) 0.5955(3) 0.0417(14) Uani d . . . 1 . .
C C72 0.73634(17) 0.2753(2) 0.5429(3) 0.0431(15) Uani d . . . 1 . .
H H72 0.7602 0.2749 0.5225 0.052 Uiso calc U . R 1 . .
C C73 0.70394(15) 0.2974(2) 0.5170(2) 0.0341(12) Uani d . . . 1 . .
C C74 0.66896(14) 0.30030(18) 0.5483(2) 0.0269(11) Uani d . . . 1 . .
C C75 0.60227(13) 0.33269(16) 0.5611(2) 0.0219(10) Uani d . . . 1 . .
C C76 0.63547(14) 0.32552(17) 0.5265(2) 0.0249(10) Uani d . . . 1 . .
C C77 0.63700(15) 0.34542(18) 0.4703(2) 0.0282(11) Uani d . . . 1 . .
C C78 0.60422(15) 0.37015(18) 0.4484(2) 0.0298(11) Uani d . . . 1 . .
C C79 0.57116(14) 0.37719(18) 0.4828(2) 0.0256(11) Uani d . . . 1 . .
C C80 0.56996(13) 0.35904(16) 0.5393(2) 0.0232(10) Uani d . . . 1 . .
C C81 0.53641(13) 0.35074(16) 0.6330(2) 0.0230(10) Uani d . . . 1 . .
C C82 0.53710(14) 0.36863(17) 0.5756(2) 0.0249(11) Uani d . . . 1 . .
C C83 0.50584(15) 0.39546(18) 0.5546(2) 0.0279(11) Uani d . . . 1 . .
C C84 0.47430(14) 0.40683(19) 0.5908(2) 0.0303(11) Uani d . . . 1 . .
H H84 0.4536 0.4264 0.5767 0.036 Uiso calc U . R 1 . .
C C85 0.47306(15) 0.39022(19) 0.6453(2) 0.0316(12) Uani d . . . 1 . .
C C86 0.50313(15) 0.36162(19) 0.6654(2) 0.0296(11) Uani d . . . 1 . .
H H86 0.5012 0.3487 0.703 0.035 Uiso calc U . R 1 . .
C C87 0.70532(16) 0.3185(2) 0.4590(2) 0.0364(13) Uani d . . . 1 . .
C C88 0.73910(17) 0.3165(3) 0.4266(3) 0.0467(16) Uani d . . . 1 . .
H H88 0.7614 0.3014 0.4425 0.056 Uiso calc U . R 1 . .
C C89 0.74133(19) 0.3356(3) 0.3726(3) 0.0522(17) Uani d . . . 1 . .
C C90 0.70757(19) 0.3564(3) 0.3498(3) 0.0498(16) Uani d . . . 1 . .
H H90 0.7084 0.3695 0.3123 0.06 Uiso calc U . R 1 . .
C C91 0.67259(18) 0.3587(2) 0.3802(2) 0.0424(14) Uani d . . . 1 . .
C C92 0.67141(16) 0.3400(2) 0.4364(2) 0.0334(12) Uani d . . . 1 . .
C C93 0.60455(16) 0.3871(2) 0.3901(2) 0.0370(13) Uani d . . . 1 . .
C C94 0.63742(18) 0.3797(2) 0.3548(2) 0.0432(15) Uani d . . . 1 . .
C C95 0.6355(2) 0.3909(3) 0.2978(3) 0.062(2) Uani d . . . 1 . .
H H95 0.6577 0.3849 0.2745 0.074 Uiso calc U . R 1 . .
C C96 0.6023(2) 0.4109(3) 0.2724(3) 0.065(2) Uani d . . . 1 . .
C C97 0.5711(2) 0.4209(3) 0.3079(3) 0.0560(19) Uani d . . . 1 . .
H H97 0.5486 0.4357 0.292 0.067 Uiso calc U . R 1 . .
C C98 0.57147(18) 0.4101(2) 0.3664(2) 0.0409(14) Uani d . . . 1 . .
C C99 0.53801(15) 0.40312(18) 0.4599(2) 0.0273(11) Uani d . . . 1 . .
C C100 0.53808(16) 0.41991(19) 0.4033(2) 0.0330(12) Uani d . . . 1 . .
C C101 0.50518(17) 0.4447(2) 0.3820(2) 0.0374(13) Uani d . . . 1 . .
H H01 0.5052 0.4557 0.3435 0.045 Uiso calc U . R 1 . .
C C102 0.47294(16) 0.45341(19) 0.4158(2) 0.0343(12) Uani d . . . 1 . .
C C103 0.47361(15) 0.43691(19) 0.4718(2) 0.0312(12) Uani d . . . 1 . .
H H03 0.4515 0.4422 0.4952 0.037 Uiso calc U . R 1 . .
C C104 0.50553(14) 0.41293(17) 0.4949(2) 0.0266(11) Uani d . . . 1 . .
C C105 0.77173(18) 0.2326(3) 0.6225(3) 0.0503(17) Uani d . . . 1 . .
C C106 0.7990(2) 0.2753(3) 0.6396(4) 0.066(2) Uani d . . . 1 . .
H H06A 0.7854 0.2971 0.666 0.099 Uiso calc U . R 1 . .
H H06B 0.8066 0.2936 0.6054 0.099 Uiso calc U . R 1 . .
H H06C 0.8223 0.2623 0.6583 0.099 Uiso calc U . R 1 . .
C C107 0.7924(2) 0.2002(3) 0.5788(3) 0.0598(19) Uani d . . . 1 . .
H H07A 0.813 0.1817 0.5979 0.09 Uiso calc U . R 1 . .
H H07B 0.8038 0.2207 0.5488 0.09 Uiso calc U . R 1 . .
H H07C 0.7737 0.1776 0.5618 0.09 Uiso calc U . R 1 . .
C C108 0.7632(2) 0.2016(4) 0.6745(4) 0.093(4) Uani d . . . 1 . .
H H08A 0.7493 0.2213 0.703 0.14 Uiso calc U . R 1 . .
H H08B 0.7876 0.1898 0.6909 0.14 Uiso calc U . R 1 . .
H H08C 0.747 0.1738 0.6634 0.14 Uiso calc U . R 1 . .
C C109 0.7789(2) 0.3352(3) 0.3380(3) 0.067(2) Uani d . . D 1 . .
C C110 0.7723(6) 0.3305(8) 0.2748(6) 0.092(6) Uiso d . P D 0.5 . .
H H10A 0.773 0.3629 0.2571 0.137 Uiso calc U P R 0.5 . .
H H10B 0.7469 0.3154 0.2679 0.137 Uiso calc U P R 0.5 . .
H H10C 0.7927 0.31 0.2581 0.137 Uiso calc U P R 0.5 . .
C C111 0.7943(8) 0.3916(6) 0.3384(12) 0.124(8) Uiso d . P D 0.5 . .
H H11A 0.7723 0.4136 0.3315 0.185 Uiso calc U P R 0.5 . .
H H11B 0.8137 0.396 0.3083 0.185 Uiso calc U P R 0.5 . .
H H11C 0.8059 0.399 0.3756 0.185 Uiso calc U P R 0.5 . .
C C112 0.8139(5) 0.3127(7) 0.3686(9) 0.093(6) Uiso d . P D 0.5 . .
H H12A 0.8375 0.3189 0.3463 0.139 Uiso calc U P R 0.5 . .
H H12B 0.81 0.2775 0.3725 0.139 Uiso calc U P R 0.5 . .
H H12C 0.8166 0.3274 0.4065 0.139 Uiso calc U P R 0.5 . .
C C113 0.5971(3) 0.4152(4) 0.2076(3) 0.110(5) Uani d . . D 1 . .
C C114 0.5676(4) 0.3701(5) 0.1878(6) 0.120(4) Uiso d . . D 1 . .
H H14A 0.5622 0.349 0.2206 0.181 Uiso calc U . R 1 . .
H H14B 0.58 0.3509 0.1576 0.181 Uiso calc U . R 1 . .
H H14C 0.5432 0.3838 0.1734 0.181 Uiso calc U . R 1 . .
C C115 0.6324(3) 0.4003(4) 0.1745(4) 0.089(3) Uiso d . . D 1 . .
H H15A 0.6244 0.385 0.1385 0.134 Uiso calc U . R 1 . .
H H15B 0.6476 0.3769 0.1969 0.134 Uiso calc U . R 1 . .
H H15C 0.6483 0.4291 0.1664 0.134 Uiso calc U . R 1 . .
C C116 0.5744(3) 0.4579(3) 0.1912(4) 0.073(2) Uiso d . . D 1 . .
H H16A 0.569 0.4567 0.1502 0.11 Uiso calc U . R 1 . .
H H16B 0.5892 0.4876 0.2 0.11 Uiso calc U . R 1 . .
H H16C 0.5499 0.4582 0.2125 0.11 Uiso calc U . R 1 . .
C C117 0.43639(16) 0.4775(2) 0.3916(2) 0.0352(12) Uani d . . . 1 . .
C C118 0.44721(19) 0.5139(2) 0.3444(3) 0.0468(15) Uani d . . . 1 . .
H H18A 0.4548 0.496 0.3099 0.07 Uiso calc U . R 1 . .
H H18B 0.469 0.5341 0.3573 0.07 Uiso calc U . R 1 . .
H H18C 0.4248 0.5347 0.336 0.07 Uiso calc U . R 1 . .
C C119 0.4105(2) 0.4380(3) 0.3667(3) 0.0568(18) Uani d . . . 1 . .
H H19A 0.4042 0.4142 0.3965 0.085 Uiso calc U . R 1 . .
H H19B 0.4242 0.4215 0.3354 0.085 Uiso calc U . R 1 . .
H H19C 0.3865 0.4527 0.3522 0.085 Uiso calc U . R 1 . .
C C120 0.41366(19) 0.5055(3) 0.4377(3) 0.0467(16) Uani d . . . 1 . .
H H20A 0.3922 0.5234 0.4198 0.07 Uiso calc U . R 1 . .
H H20B 0.4311 0.5285 0.457 0.07 Uiso calc U . R 1 . .
H H20C 0.4032 0.4823 0.4656 0.07 Uiso calc U . R 1 . .
C C121 0.43934(16) 0.4027(2) 0.6865(2) 0.0391(14) Uani d . . . 1 . .
C C122 0.40748(18) 0.4324(3) 0.6567(3) 0.0564(19) Uani d . . . 1 . .
H H22A 0.3861 0.4384 0.6835 0.085 Uiso calc U . R 1 . .
H H22B 0.3977 0.4142 0.6237 0.085 Uiso calc U . R 1 . .
H H22C 0.4182 0.4637 0.6439 0.085 Uiso calc U . R 1 . .
C C123 0.4550(2) 0.4306(3) 0.7372(3) 0.0541(17) Uani d . . . 1 . .
H H23A 0.4337 0.4379 0.7637 0.081 Uiso calc U . R 1 . .
H H23B 0.4668 0.4611 0.7241 0.081 Uiso calc U . R 1 . .
H H23C 0.4746 0.4108 0.7568 0.081 Uiso calc U . R 1 . .
C C124 0.42054(19) 0.3543(3) 0.7078(3) 0.0551(18) Uani d . . . 1 . .
H H24A 0.4394 0.3362 0.731 0.083 Uiso calc U . R 1 . .
H H24B 0.4129 0.3345 0.6749 0.083 Uiso calc U . R 1 . .
H H24C 0.3976 0.3618 0.7309 0.083 Uiso calc U . R 1 . .
Cl Cl1 0.6967(3) 0.1449(3) 0.5228(4) 0.154(3) Uiso d . P D 0.5 . .
C C125 0.7017(6) 0.1098(7) 0.4585(7) 0.082(5) Uiso d . P D 0.5 . .
O O1 0.3190(4) 0.3273(6) 0.9294(5) 0.093(4) Uani d . P . 0.5 . .
O O2 0.32064(13) 0.10996(17) 0.02301(19) 0.0532(12) Uani d . . . 1 . .
O O3 0.79654(14) 0.41408(18) 0.6620(2) 0.0653(15) Uani d . . . 1 . .
O O4A 0.6846(3) 0.4568(4) 0.5137(5) 0.063(3) Uiso d . P . 0.5 A 1
O O4B 0.6768(4) 0.4692(5) 0.4806(6) 0.076(3) Uiso d . P . 0.5 B 2

loop_
_atom_site_aniso_label
_atom_site_aniso_U_11
_atom_site_aniso_U_22
_atom_site_aniso_U_33
_atom_site_aniso_U_12
_atom_site_aniso_U_13
_atom_site_aniso_U_23
C1 0.024(2) 0.021(2) 0.024(2) 0.0032(18) -0.0008(18) 0.0018(18)
C2 0.021(2) 0.022(2) 0.026(2) 0.0002(18) -0.0050(19) 0.0014(19)
C3 0.024(2) 0.023(2) 0.033(3) -0.0033(19) 0.001(2) 0.000(2)
C4 0.026(2) 0.025(3) 0.030(3) -0.0036(19) 0.003(2) -0.003(2)
C5 0.026(2) 0.023(2) 0.024(2) 0.0011(19) -0.0007(19) -0.0021(19)
C6 0.025(2) 0.016(2) 0.030(3) 0.0003(18) -0.0013(19) 0.0011(19)
C7 0.030(3) 0.027(3) 0.034(3) -0.004(2) 0.005(2) -0.008(2)
C8 0.045(3) 0.030(3) 0.042(3) -0.008(2) 0.017(3) -0.006(2)
C9 0.050(3) 0.029(3) 0.049(4) -0.010(3) 0.018(3) -0.012(3)
C10 0.045(3) 0.028(3) 0.050(3) -0.008(2) 0.018(3) -0.010(3)
C11 0.033(3) 0.028(3) 0.037(3) -0.003(2) 0.007(2) -0.008(2)
C12 0.029(3) 0.030(3) 0.030(3) -0.004(2) 0.005(2) -0.005(2)
C13 0.029(2) 0.021(2) 0.028(3) -0.0006(19) -0.005(2) 0.002(2)
C14 0.024(2) 0.021(2) 0.033(3) -0.0004(19) 0.000(2) -0.004(2)
C15 0.027(2) 0.024(3) 0.028(3) 0.0010(19) -0.0041(19) -0.003(2)
C16 0.027(2) 0.022(2) 0.029(3) 0.0032(19) -0.003(2) -0.0040(19)
C17 0.031(3) 0.020(2) 0.027(3) 0.0012(19) -0.005(2) 0.0014(19)
C18 0.031(3) 0.021(2) 0.024(2) 0.0012(19) -0.0002(19) -0.0022(19)
C19 0.029(2) 0.020(2) 0.024(2) 0.0033(19) -0.0002(19) 0.0022(19)
C20 0.031(3) 0.018(2) 0.025(2) 0.0014(19) -0.002(2) -0.0001(18)
C21 0.032(3) 0.019(2) 0.027(3) -0.0005(19) 0.000(2) -0.0018(19)
C22 0.033(3) 0.021(2) 0.032(3) -0.009(2) 0.001(2) 0.002(2)
C23 0.030(3) 0.027(3) 0.031(3) -0.001(2) 0.003(2) 0.000(2)
C24 0.027(2) 0.019(2) 0.031(3) 0.0006(19) 0.002(2) 0.0001(19)
C25 0.032(3) 0.032(3) 0.034(3) -0.002(2) 0.005(2) -0.005(2)
C26 0.035(3) 0.036(3) 0.039(3) -0.007(2) 0.005(2) -0.008(2)
C27 0.031(3) 0.041(3) 0.035(3) 0.001(2) 0.005(2) -0.005(2)
C28 0.031(3) 0.038(3) 0.038(3) 0.006(2) 0.003(2) -0.012(2)
C29 0.030(3) 0.035(3) 0.029(3) 0.001(2) 0.001(2) -0.006(2)
C30 0.028(3) 0.028(3) 0.030(3) 0.002(2) -0.002(2) -0.006(2)
C31 0.030(3) 0.024(3) 0.030(3) 0.003(2) -0.001(2) -0.001(2)
C32 0.033(3) 0.025(3) 0.034(3) 0.008(2) -0.001(2) -0.004(2)
C33 0.033(3) 0.028(3) 0.042(3) 0.006(2) 0.000(2) -0.007(2)
C34 0.042(3) 0.028(3) 0.042(3) 0.009(2) -0.004(2) -0.009(2)
C35 0.037(3) 0.023(3) 0.043(3) 0.003(2) 0.003(2) 0.000(2)
C36 0.032(3) 0.022(2) 0.038(3) 0.004(2) -0.004(2) -0.004(2)
C37 0.032(3) 0.018(2) 0.030(3) 0.0015(19) -0.004(2) 0.0005(19)
C38 0.034(3) 0.021(2) 0.035(3) -0.001(2) -0.001(2) 0.002(2)
C39 0.039(3) 0.020(3) 0.045(3) 0.003(2) -0.002(2) -0.002(2)
C40 0.039(3) 0.021(3) 0.040(3) -0.005(2) -0.001(2) 0.002(2)
C41 0.040(3) 0.026(3) 0.032(3) -0.002(2) 0.003(2) 0.003(2)
C42 0.036(3) 0.017(2) 0.027(3) -0.0022(19) -0.006(2) 0.0004(19)
C43 0.065(4) 0.035(3) 0.057(4) -0.019(3) 0.033(3) -0.009(3)
C44 0.111(7) 0.054(5) 0.083(6) -0.020(5) 0.009(6) 0.021(4)
C45 0.115(7) 0.046(4) 0.106(7) -0.029(4) 0.080(6) -0.023(4)
C46 0.083(6) 0.042(4) 0.085(5) -0.025(4) 0.037(5) -0.019(4)
C47 0.030(3) 0.046(3) 0.048(3) 0.004(2) 0.006(2) -0.012(3)
C48 0.031(3) 0.078(5) 0.067(5) 0.002(3) -0.001(3) -0.016(4)
C49 0.040(3) 0.055(4) 0.052(4) -0.005(3) 0.015(3) -0.010(3)
C50 0.042(3) 0.049(4) 0.062(4) 0.010(3) 0.006(3) -0.007(3)
C51 0.046(3) 0.029(3) 0.058(4) 0.006(2) 0.001(3) -0.012(3)
C52 0.099(6) 0.048(4) 0.056(4) 0.029(4) 0.005(4) -0.015(3)
C53 0.085(6) 0.043(4) 0.074(5) 0.030(4) -0.025(4) -0.015(4)
C54 0.071(5) 0.030(4) 0.141(8) 0.008(3) 0.018(5) -0.022(4)
C55 0.051(3) 0.027(3) 0.043(3) -0.004(2) -0.004(3) 0.003(2)
C56 0.062(4) 0.028(3) 0.059(4) -0.013(3) -0.001(3) 0.005(3)
C57 0.063(4) 0.035(3) 0.058(4) -0.008(3) -0.007(3) 0.015(3)
C58 0.055(4) 0.037(3) 0.063(4) -0.018(3) 0.007(3) 0.009(3)
C59 0.031(3) 0.025(3) 0.042(3) -0.002(2) 0.009(2) 0.006(2)
C60 0.051(4) 0.095(6) 0.114(7) -0.033(4) 0.037(5) -0.057(6)
C61 0.035(4) 0.052(4) 0.167(10) 0.015(3) 0.029(5) 0.040(5)
C62 0.041(4) 0.152(9) 0.053(5) 0.012(5) 0.011(3) -0.007(5)
C63 0.019(2) 0.017(2) 0.029(2) -0.0020(17) -0.0006(18) -0.0025(18)
C64 0.026(2) 0.017(2) 0.026(2) -0.0030(18) -0.0012(19) 0.0018(19)
C65 0.024(2) 0.019(2) 0.029(2) 0.0056(18) -0.0023(19) 0.0005(19)
C66 0.024(2) 0.019(2) 0.033(3) 0.0021(18) 0.001(2) -0.0013(19)
C67 0.024(2) 0.015(2) 0.026(2) -0.0001(17) -0.0024(19) -0.0004(18)
C68 0.023(2) 0.018(2) 0.027(2) -0.0035(18) -0.0017(19) -0.0049(18)
C69 0.025(2) 0.028(3) 0.031(3) 0.003(2) 0.003(2) 0.004(2)
C70 0.031(3) 0.038(3) 0.036(3) 0.008(2) 0.004(2) 0.009(2)
C71 0.037(3) 0.046(3) 0.042(3) 0.009(3) 0.006(3) 0.008(3)
C72 0.033(3) 0.051(4) 0.045(3) 0.015(3) 0.010(3) 0.010(3)
C73 0.028(3) 0.047(3) 0.027(3) 0.007(2) 0.003(2) 0.011(2)
C74 0.025(2) 0.024(2) 0.031(3) 0.0072(19) 0.004(2) 0.000(2)
C75 0.022(2) 0.018(2) 0.026(2) 0.0012(18) -0.0023(18) -0.0023(18)
C76 0.025(2) 0.021(2) 0.028(3) 0.0000(19) 0.000(2) 0.0014(19)
C77 0.032(3) 0.026(3) 0.027(3) 0.005(2) -0.001(2) -0.001(2)
C78 0.036(3) 0.029(3) 0.025(3) 0.005(2) 0.001(2) 0.003(2)
C79 0.026(2) 0.023(2) 0.027(3) 0.0058(19) -0.0022(19) -0.0021(19)
C80 0.023(2) 0.018(2) 0.028(3) 0.0019(18) -0.0010(19) -0.0011(19)
C81 0.022(2) 0.017(2) 0.030(3) -0.0034(18) -0.0014(19) -0.0027(19)
C82 0.026(2) 0.022(2) 0.028(3) 0.0012(19) -0.0027(19) 0.0003(19)
C83 0.029(3) 0.024(2) 0.031(3) 0.001(2) -0.003(2) 0.001(2)
C84 0.023(2) 0.032(3) 0.036(3) 0.006(2) 0.000(2) 0.000(2)
C85 0.025(3) 0.032(3) 0.038(3) 0.007(2) 0.001(2) -0.001(2)
C86 0.029(3) 0.031(3) 0.029(3) 0.002(2) 0.004(2) 0.002(2)
C87 0.036(3) 0.043(3) 0.030(3) 0.010(2) 0.007(2) 0.006(2)
C88 0.030(3) 0.071(4) 0.039(3) 0.012(3) 0.008(2) 0.014(3)
C89 0.041(3) 0.075(5) 0.040(3) 0.013(3) 0.006(3) 0.012(3)
C90 0.049(4) 0.071(4) 0.030(3) 0.015(3) 0.007(3) 0.013(3)
C91 0.044(3) 0.057(4) 0.026(3) 0.018(3) 0.004(2) 0.007(3)
C92 0.038(3) 0.035(3) 0.028(3) 0.009(2) 0.001(2) 0.003(2)
C93 0.038(3) 0.044(3) 0.029(3) 0.013(2) 0.000(2) 0.002(2)
C94 0.046(3) 0.054(4) 0.030(3) 0.018(3) 0.005(2) 0.004(3)
C95 0.053(4) 0.098(6) 0.034(3) 0.039(4) 0.005(3) 0.011(3)
C96 0.069(5) 0.099(6) 0.028(3) 0.047(4) 0.003(3) 0.007(3)
C97 0.056(4) 0.076(5) 0.036(3) 0.035(4) 0.000(3) 0.007(3)
C98 0.050(3) 0.045(3) 0.028(3) 0.021(3) -0.005(2) 0.003(2)
C99 0.030(3) 0.025(3) 0.027(3) 0.007(2) -0.002(2) -0.003(2)
C100 0.037(3) 0.031(3) 0.031(3) 0.011(2) -0.005(2) -0.004(2)
C101 0.041(3) 0.045(3) 0.025(3) 0.012(3) -0.005(2) -0.001(2)
C102 0.037(3) 0.029(3) 0.037(3) 0.007(2) -0.009(2) -0.004(2)
C103 0.031(3) 0.028(3) 0.035(3) 0.005(2) -0.004(2) 0.001(2)
C104 0.025(2) 0.025(2) 0.030(3) 0.0030(19) -0.003(2) -0.002(2)
C105 0.035(3) 0.056(4) 0.061(4) 0.015(3) 0.006(3) 0.023(3)
C106 0.045(4) 0.082(5) 0.071(5) 0.016(4) -0.009(3) -0.007(4)
C107 0.045(4) 0.063(4) 0.072(5) 0.024(3) 0.003(3) 0.006(4)
C108 0.046(4) 0.137(8) 0.097(7) 0.039(5) 0.017(4) 0.079(6)
C109 0.049(4) 0.113(7) 0.039(4) 0.016(4) 0.012(3) 0.016(4)
C113 0.110(7) 0.185(11) 0.034(4) 0.109(8) 0.010(4) 0.022(5)
C117 0.035(3) 0.036(3) 0.035(3) 0.012(2) -0.006(2) -0.003(2)
C118 0.042(3) 0.050(4) 0.049(4) 0.023(3) -0.005(3) 0.007(3)
C119 0.055(4) 0.048(4) 0.067(4) 0.002(3) -0.023(3) -0.003(3)
C120 0.048(4) 0.055(4) 0.037(3) 0.027(3) -0.004(3) 0.003(3)
C121 0.028(3) 0.052(4) 0.038(3) 0.013(2) 0.007(2) 0.008(3)
C122 0.035(3) 0.086(5) 0.049(4) 0.026(3) 0.007(3) 0.012(4)
C123 0.051(4) 0.064(4) 0.047(4) 0.023(3) 0.005(3) -0.005(3)
C124 0.035(3) 0.069(5) 0.061(4) 0.005(3) 0.011(3) 0.013(4)
O1 0.078(8) 0.138(12) 0.064(7) -0.024(8) -0.005(6) -0.036(7)
O2 0.050(3) 0.058(3) 0.051(3) -0.036(2) 0.001(2) 0.010(2)
O3 0.055(3) 0.054(3) 0.087(4) -0.011(2) 0.044(3) -0.026(3)

loop_
_atom_type_symbol
_atom_type_description
_atom_type_scat_dispersion_real
_atom_type_scat_dispersion_imag
_atom_type_scat_source
C C 0.0033 0.0016 'International Tables Vol C Tables 4.2.6.8 and 6.1.1.4'
H H 0.0000 0.0000 'International Tables Vol C Tables 4.2.6.8 and 6.1.1.4'
O O 0.0106 0.0060 'International Tables Vol C Tables 4.2.6.8 and 6.1.1.4'
Cl Cl 0.1484 0.1585 'International Tables Vol C Tables 4.2.6.8 and 6.1.1.4'

loop_
_geom_angle_atom_site_label_1
_geom_angle_atom_site_label_2
_geom_angle_atom_site_label_3
_geom_angle_site_symmetry_1
_geom_angle_site_symmetry_3
_geom_angle
_geom_angle_publ_flag
C2 C1 C6 . . 118.5(4) ?
C2 C1 C63 . . 114.7(4) ?
C6 C1 C63 . . 126.7(4) ?
C3 C2 C1 . . 121.5(4) ?
C3 C2 C2 . 4_556 121.0(4) ?
C1 C2 C2 . 4_556 117.6(4) ?
C2 C3 C4 . . 121.7(4) ?
C2 C3 H3 . . 119.2 ?
C4 C3 H3 . . 119.2 ?
C3 C4 C5 . . 118.6(4) ?
C3 C4 C7 . . 121.7(4) ?
C5 C4 C7 . . 119.6(4) ?
C4 C5 C6 . . 120.5(4) ?
C4 C5 C13 . . 118.6(4) ?
C6 C5 C13 . . 120.9(4) ?
C5 C6 C1 . . 118.3(4) ?
C5 C6 C19 . . 117.8(4) ?
C1 C6 C19 . . 123.8(4) ?
C8 C7 C12 . . 118.9(5) ?
C8 C7 C4 . . 120.9(5) ?
C12 C7 C4 . . 120.2(5) ?
C9 C8 C7 . . 122.0(5) ?
C9 C8 H8 . . 119.0 ?
C7 C8 H8 . . 119.0 ?
C8 C9 C10 . . 117.5(5) ?
C8 C9 C43 . . 119.7(5) ?
C10 C9 C43 . . 122.7(5) ?
C11 C10 C9 . . 122.7(5) ?
C11 C10 H10 . . 118.7 ?
C9 C10 H10 . . 118.7 ?
C10 C11 C12 . . 118.4(5) ?
C10 C11 C25 . . 123.2(5) ?
C12 C11 C25 . . 118.4(5) ?
C7 C12 C11 . . 119.8(5) ?
C7 C12 C14 . . 118.7(4) ?
C11 C12 C14 . . 121.5(5) ?
C18 C13 C14 . . 119.9(4) ?
C18 C13 C5 . . 119.8(4) ?
C14 C13 C5 . . 120.1(4) ?
C13 C14 C15 . . 119.8(4) ?
C13 C14 C12 . . 120.6(4) ?
C15 C14 C12 . . 119.5(4) ?
C16 C15 C14 . . 120.2(5) ?
C16 C15 C30 . . 120.2(4) ?
C14 C15 C30 . . 119.5(4) ?
C17 C16 C15 . . 119.3(4) ?
C17 C16 C31 . . 120.5(4) ?
C15 C16 C31 . . 120.2(5) ?
C16 C17 C18 . . 120.7(4) ?
C16 C17 C37 . . 119.7(4) ?
C18 C17 C37 . . 119.5(5) ?
C13 C18 C17 . . 120.0(4) ?
C13 C18 C20 . . 119.7(4) ?
C17 C18 C20 . . 120.3(4) ?
C24 C19 C20 . . 118.2(4) ?
C24 C19 C6 . . 123.1(4) ?
C20 C19 C6 . . 118.7(4) ?
C21 C20 C19 . . 119.1(4) ?
C21 C20 C18 . . 120.2(4) ?
C19 C20 C18 . . 120.6(4) ?
C20 C21 C22 . . 119.8(4) ?
C20 C21 C42 . . 118.4(4) ?
C22 C21 C42 . . 121.8(4) ?
C23 C22 C21 . . 121.2(4) ?
C23 C22 H22 . . 119.4 ?
C21 C22 H22 . . 119.4 ?
C24 C23 C22 . . 118.0(5) ?
C24 C23 C59 . . 120.7(4) ?
C22 C23 C59 . . 121.2(4) ?
C23 C24 C19 . . 122.7(4) ?
C23 C24 H24 . . 118.6 ?
C19 C24 H24 . . 118.6 ?
C26 C25 C30 . . 119.4(5) ?
C26 C25 C11 . . 121.5(5) ?
C30 C25 C11 . . 119.0(5) ?
C27 C26 C25 . . 121.9(5) ?
C27 C26 H26 . . 119.0 ?
C25 C26 H26 . . 119.0 ?
C26 C27 C28 . . 118.3(5) ?
C26 C27 C47 . . 119.6(5) ?
C28 C27 C47 . . 122.0(5) ?
C27 C28 C29 . . 122.6(5) ?
C27 C28 H28 . . 118.7 ?
C29 C28 H28 . . 118.7 ?
C28 C29 C30 . . 118.6(5) ?
C28 C29 C32 . . 122.0(5) ?
C30 C29 C32 . . 119.3(5) ?
C29 C30 C25 . . 118.8(5) ?
C29 C30 C15 . . 120.3(5) ?
C25 C30 C15 . . 120.8(4) ?
C36 C31 C32 . . 119.1(5) ?
C36 C31 C16 . . 120.7(5) ?
C32 C31 C16 . . 120.0(5) ?
C33 C32 C31 . . 118.6(5) ?
C33 C32 C29 . . 121.5(5) ?
C31 C32 C29 . . 119.8(4) ?
C34 C33 C32 . . 123.0(5) ?
C34 C33 H33 . . 118.5 ?
C32 C33 H33 . . 118.5 ?
C33 C34 C35 . . 118.4(5) ?
C33 C34 C51 . . 120.2(5) ?
C35 C34 C51 . . 121.2(5) ?
C34 C35 C36 . . 121.4(5) ?
C34 C35 H35 . . 119.3 ?
C36 C35 H35 . . 119.3 ?
C31 C36 C35 . . 119.4(5) ?
C31 C36 C38 . . 119.4(4) ?
C35 C36 C38 . . 121.1(5) ?
C42 C37 C38 . . 120.4(4) ?
C42 C37 C17 . . 119.5(4) ?
C38 C37 C17 . . 120.0(5) ?
C39 C38 C37 . . 117.9(5) ?
C39 C38 C36 . . 122.3(5) ?
C37 C38 C36 . . 119.7(4) ?
C38 C39 C40 . . 122.3(5) ?
C38 C39 H39 . . 118.9 ?
C40 C39 H39 . . 118.9 ?
C41 C40 C39 . . 117.6(5) ?
C41 C40 C55 . . 122.4(5) ?
C39 C40 C55 . . 119.9(5) ?
C40 C41 C42 . . 122.9(5) ?
C40 C41 H41 . . 118.5 ?
C42 C41 H41 . . 118.5 ?
C41 C42 C37 . . 118.6(4) ?
C41 C42 C21 . . 121.2(5) ?
C37 C42 C21 . . 120.2(4) ?
C45 C43 C46 . . 108.3(6) ?
C45 C43 C44 . . 109.6(8) ?
C46 C43 C44 . . 108.7(7) ?
C45 C43 C9 . . 112.1(6) ?
C46 C43 C9 . . 110.3(6) ?
C44 C43 C9 . . 107.7(6) ?
C43 C44 H44A . . 109.5 ?
C43 C44 H44B . . 109.5 ?
H44A C44 H44B . . 109.5 ?
C43 C44 H44C . . 109.5 ?
H44A C44 H44C . . 109.5 ?
H44B C44 H44C . . 109.5 ?
C43 C45 H45A . . 109.5 ?
C43 C45 H45B . . 109.5 ?
H45A C45 H45B . . 109.5 ?
C43 C45 H45C . . 109.5 ?
H45A C45 H45C . . 109.5 ?
H45B C45 H45C . . 109.5 ?
C43 C46 H46A . . 109.5 ?
C43 C46 H46B . . 109.5 ?
H46A C46 H46B . . 109.5 ?
C43 C46 H46C . . 109.5 ?
H46A C46 H46C . . 109.5 ?
H46B C46 H46C . . 109.5 ?
C49 C47 C48 . . 108.8(6) ?
C49 C47 C50 . . 107.6(5) ?
C48 C47 C50 . . 109.0(5) ?
C49 C47 C27 . . 111.4(5) ?
C48 C47 C27 . . 108.1(5) ?
C50 C47 C27 . . 112.0(5) ?
C47 C48 H48A . . 109.5 ?
C47 C48 H48B . . 109.5 ?
H48A C48 H48B . . 109.5 ?
C47 C48 H48C . . 109.5 ?
H48A C48 H48C . . 109.5 ?
H48B C48 H48C . . 109.5 ?
C47 C49 H49A . . 109.5 ?
C47 C49 H49B . . 109.5 ?
H49A C49 H49B . . 109.5 ?
C47 C49 H49C . . 109.5 ?
H49A C49 H49C . . 109.5 ?
H49B C49 H49C . . 109.5 ?
C47 C50 H50A . . 109.5 ?
C47 C50 H50B . . 109.5 ?
H50A C50 H50B . . 109.5 ?
C47 C50 H50C . . 109.5 ?
H50A C50 H50C . . 109.5 ?
H50B C50 H50C . . 109.5 ?
C52 C51 C54 . . 110.1(7) ?
C52 C51 C53 . . 107.9(6) ?
C54 C51 C53 . . 107.9(7) ?
C52 C51 C34 . . 111.6(5) ?
C54 C51 C34 . . 111.3(5) ?
C53 C51 C34 . . 107.8(5) ?
C51 C52 H52A . . 109.5 ?
C51 C52 H52B . . 109.5 ?
H52A C52 H52B . . 109.5 ?
C51 C52 H52C . . 109.5 ?
H52A C52 H52C . . 109.5 ?
H52B C52 H52C . . 109.5 ?
C51 C53 H53A . . 109.5 ?
C51 C53 H53B . . 109.5 ?
H53A C53 H53B . . 109.5 ?
C51 C53 H53C . . 109.5 ?
H53A C53 H53C . . 109.5 ?
H53B C53 H53C . . 109.5 ?
C51 C54 H54A . . 109.5 ?
C51 C54 H54B . . 109.5 ?
H54A C54 H54B . . 109.5 ?
C51 C54 H54C . . 109.5 ?
H54A C54 H54C . . 109.5 ?
H54B C54 H54C . . 109.5 ?
C56 C55 C58 . . 108.5(5) ?
C56 C55 C40 . . 110.8(5) ?
C58 C55 C40 . . 112.3(5) ?
C56 C55 C57 . . 109.8(5) ?
C58 C55 C57 . . 108.7(5) ?
C40 C55 C57 . . 106.8(5) ?
C55 C56 H56A . . 109.5 ?
C55 C56 H56B . . 109.5 ?
H56A C56 H56B . . 109.5 ?
C55 C56 H56C . . 109.5 ?
H56A C56 H56C . . 109.5 ?
H56B C56 H56C . . 109.5 ?
C55 C57 H57A . . 109.5 ?
C55 C57 H57B . . 109.5 ?
H57A C57 H57B . . 109.5 ?
C55 C57 H57C . . 109.5 ?
H57A C57 H57C . . 109.5 ?
H57B C57 H57C . . 109.5 ?
C55 C58 H58A . . 109.5 ?
C55 C58 H58B . . 109.5 ?
H58A C58 H58B . . 109.5 ?
C55 C58 H58C . . 109.5 ?
H58A C58 H58C . . 109.5 ?
H58B C58 H58C . . 109.5 ?
C62 C59 C61 . . 107.2(7) ?
C62 C59 C60 . . 109.2(7) ?
C61 C59 C60 . . 107.6(7) ?
C62 C59 C23 . . 109.3(5) ?
C61 C59 C23 . . 110.9(5) ?
C60 C59 C23 . . 112.6(5) ?
C59 C60 H60A . . 109.5 ?
C59 C60 H60B . . 109.5 ?
H60A C60 H60B . . 109.5 ?
C59 C60 H60C . . 109.5 ?
H60A C60 H60C . . 109.5 ?
H60B C60 H60C . . 109.5 ?
C59 C61 H61A . . 109.5 ?
C59 C61 H61B . . 109.5 ?
H61A C61 H61B . . 109.5 ?
C59 C61 H61C . . 109.5 ?
H61A C61 H61C . . 109.5 ?
H61B C61 H61C . . 109.5 ?
C59 C62 H62A . . 109.5 ?
C59 C62 H62B . . 109.5 ?
H62A C62 H62B . . 109.5 ?
C59 C62 H62C . . 109.5 ?
H62A C62 H62C . . 109.5 ?
H62B C62 H62C . . 109.5 ?
C68 C63 C64 . . 119.9(4) ?
C68 C63 C1 . . 127.3(4) ?
C64 C63 C1 . . 112.7(4) ?
C65 C64 C63 . . 119.8(4) ?
C65 C64 C64 . 4_556 117.8(3) ?
C63 C64 C64 . 4_556 122.3(4) ?
C64 C65 C66 . . 122.1(4) ?
C64 C65 H65 . . 119.0 ?
C66 C65 H65 . . 119.0 ?
C65 C66 C67 . . 118.5(4) ?
C65 C66 C69 . . 120.4(4) ?
C67 C66 C69 . . 121.0(4) ?
C66 C67 C68 . . 120.2(4) ?
C66 C67 C75 . . 117.8(4) ?
C68 C67 C75 . . 122.0(4) ?
C63 C68 C67 . . 117.8(4) ?
C63 C68 C81 . . 124.9(4) ?
C67 C68 C81 . . 117.2(4) ?
C74 C69 C70 . . 119.7(4) ?
C74 C69 C66 . . 119.6(4) ?
C70 C69 C66 . . 120.7(5) ?
C71 C70 C69 . . 121.3(5) ?
C71 C70 H70 . . 119.4 ?
C69 C70 H70 . . 119.4 ?
C72 C71 C70 . . 118.1(5) ?
C72 C71 C105 . . 121.2(5) ?
C70 C71 C105 . . 120.6(5) ?
C71 C72 C73 . . 123.3(5) ?
C71 C72 H72 . . 118.3 ?
C73 C72 H72 . . 118.3 ?
C72 C73 C74 . . 118.5(5) ?
C72 C73 C87 . . 122.6(5) ?
C74 C73 C87 . . 118.8(5) ?
C69 C74 C73 . . 119.0(4) ?
C69 C74 C76 . . 119.2(4) ?
C73 C74 C76 . . 121.8(4) ?
C76 C75 C80 . . 119.8(4) ?
C76 C75 C67 . . 120.6(4) ?
C80 C75 C67 . . 119.6(4) ?
C75 C76 C77 . . 120.4(4) ?
C75 C76 C74 . . 120.8(4) ?
C77 C76 C74 . . 118.8(4) ?
C78 C77 C76 . . 119.3(4) ?
C78 C77 C92 . . 120.6(5) ?
C76 C77 C92 . . 120.1(4) ?
C79 C78 C77 . . 120.2(4) ?
C79 C78 C93 . . 120.3(5) ?
C77 C78 C93 . . 119.5(5) ?
C78 C79 C80 . . 120.8(4) ?
C78 C79 C99 . . 119.4(4) ?
C80 C79 C99 . . 119.8(4) ?
C79 C80 C75 . . 119.5(4) ?
C79 C80 C82 . . 120.8(4) ?
C75 C80 C82 . . 119.7(4) ?
C86 C81 C82 . . 116.6(4) ?
C86 C81 C68 . . 122.5(4) ?
C82 C81 C68 . . 120.9(4) ?
C83 C82 C81 . . 120.0(4) ?
C83 C82 C80 . . 119.7(4) ?
C81 C82 C80 . . 120.4(4) ?
C82 C83 C84 . . 119.9(5) ?
C82 C83 C104 . . 120.7(4) ?
C84 C83 C104 . . 119.4(4) ?
C85 C84 C83 . . 121.0(5) ?
C85 C84 H84 . . 119.5 ?
C83 C84 H84 . . 119.5 ?
C84 C85 C86 . . 119.2(5) ?
C84 C85 C121 . . 122.4(5) ?
C86 C85 C121 . . 118.3(5) ?
C85 C86 C81 . . 123.1(5) ?
C85 C86 H86 . . 118.4 ?
C81 C86 H86 . . 118.4 ?
C88 C87 C92 . . 120.4(5) ?
C88 C87 C73 . . 120.8(5) ?
C92 C87 C73 . . 118.8(5) ?
C89 C88 C87 . . 122.3(6) ?
C89 C88 H88 . . 118.8 ?
C87 C88 H88 . . 118.8 ?
C88 C89 C90 . . 117.4(6) ?
C88 C89 C109 . . 122.3(6) ?
C90 C89 C109 . . 120.2(6) ?
C91 C90 C89 . . 122.6(5) ?
C91 C90 H90 . . 118.7 ?
C89 C90 H90 . . 118.7 ?
C90 C91 C92 . . 118.8(5) ?
C90 C91 C94 . . 121.5(5) ?
C92 C91 C94 . . 119.7(5) ?
C87 C92 C91 . . 118.5(5) ?
C87 C92 C77 . . 121.3(5) ?
C91 C92 C77 . . 120.1(5) ?
C98 C93 C94 . . 118.5(5) ?
C98 C93 C78 . . 120.6(5) ?
C94 C93 C78 . . 120.9(5) ?
C95 C94 C93 . . 119.9(5) ?
C95 C94 C91 . . 121.4(5) ?
C93 C94 C91 . . 118.7(5) ?
C94 C95 C96 . . 122.6(6) ?
C94 C95 H95 . . 118.7 ?
C96 C95 H95 . . 118.7 ?
C97 C96 C95 . . 117.2(6) ?
C97 C96 C113 . . 119.3(6) ?
C95 C96 C113 . . 123.0(6) ?
C96 C97 C98 . . 122.4(6) ?
C96 C97 H97 . . 118.8 ?
C98 C97 H97 . . 118.8 ?
C97 C98 C93 . . 119.1(5) ?
C97 C98 C100 . . 122.0(5) ?
C93 C98 C100 . . 118.8(5) ?
C100 C99 C104 . . 119.2(4) ?
C100 C99 C79 . . 120.7(5) ?
C104 C99 C79 . . 120.1(4) ?
C99 C100 C101 . . 119.4(5) ?
C99 C100 C98 . . 119.9(5) ?
C101 C100 C98 . . 120.7(5) ?
C102 C101 C100 . . 121.6(5) ?
C102 C101 H01 . . 119.2 ?
C100 C101 H01 . . 119.2 ?
C101 C102 C103 . . 118.2(5) ?
C101 C102 C117 . . 121.4(5) ?
C103 C102 C117 . . 120.4(5) ?
C102 C103 C104 . . 122.4(5) ?
C102 C103 H03 . . 118.8 ?
C104 C103 H03 . . 118.8 ?
C103 C104 C99 . . 119.3(5) ?
C103 C104 C83 . . 121.8(5) ?
C99 C104 C83 . . 118.8(4) ?
C108 C105 C71 . . 113.2(5) ?
C108 C105 C107 . . 107.6(7) ?
C71 C105 C107 . . 109.6(6) ?
C108 C105 C106 . . 109.4(7) ?
C71 C105 C106 . . 107.8(5) ?
C107 C105 C106 . . 109.2(6) ?
C105 C106 H06A . . 109.5 ?
C105 C106 H06B . . 109.5 ?
H06A C106 H06B . . 109.5 ?
C105 C106 H06C . . 109.5 ?
H06A C106 H06C . . 109.5 ?
H06B C106 H06C . . 109.5 ?
C105 C107 H07A . . 109.5 ?
C105 C107 H07B . . 109.5 ?
H07A C107 H07B . . 109.5 ?
C105 C107 H07C . . 109.5 ?
H07A C107 H07C . . 109.5 ?
H07B C107 H07C . . 109.5 ?
C105 C108 H08A . . 109.5 ?
C105 C108 H08B . . 109.5 ?
H08A C108 H08B . . 109.5 ?
C105 C108 H08C . . 109.5 ?
H08A C108 H08C . . 109.5 ?
H08B C108 H08C . . 109.5 ?
C110 C109 C89 . . 113.2(10) ?
C110 C109 C112 . . 123.0(12) ?
C89 C109 C112 . . 114.9(10) ?
C110 C109 C111 . . 97.9(12) ?
C89 C109 C111 . . 105.3(12) ?
C112 C109 C111 . . 97.2(12) ?
C109 C110 H10A . . 109.5 ?
C109 C110 H10B . . 109.5 ?
H10A C110 H10B . . 109.5 ?
C109 C110 H10C . . 109.5 ?
H10A C110 H10C . . 109.5 ?
H10B C110 H10C . . 109.5 ?
C109 C111 H11A . . 109.5 ?
C109 C111 H11B . . 109.5 ?
H11A C111 H11B . . 109.5 ?
C109 C111 H11C . . 109.5 ?
H11A C111 H11C . . 109.5 ?
H11B C111 H11C . . 109.5 ?
C109 C112 H12A . . 109.5 ?
C109 C112 H12B . . 109.5 ?
H12A C112 H12B . . 109.5 ?
C109 C112 H12C . . 109.5 ?
H12A C112 H12C . . 109.5 ?
H12B C112 H12C . . 109.5 ?
C116 C113 C115 . . 121.1(8) ?
C116 C113 C96 . . 112.6(7) ?
C115 C113 C96 . . 113.4(7) ?
C116 C113 C114 . . 101.3(8) ?
C115 C113 C114 . . 98.5(8) ?
C96 C113 C114 . . 106.9(9) ?
C113 C114 H14A . . 109.5 ?
C113 C114 H14B . . 109.5 ?
H14A C114 H14B . . 109.5 ?
C113 C114 H14C . . 109.5 ?
H14A C114 H14C . . 109.5 ?
H14B C114 H14C . . 109.5 ?
C113 C115 H15A . . 109.5 ?
C113 C115 H15B . . 109.5 ?
H15A C115 H15B . . 109.5 ?
C113 C115 H15C . . 109.5 ?
H15A C115 H15C . . 109.5 ?
H15B C115 H15C . . 109.5 ?
C113 C116 H16A . . 109.5 ?
C113 C116 H16B . . 109.5 ?
H16A C116 H16B . . 109.5 ?
C113 C116 H16C . . 109.5 ?
H16A C116 H16C . . 109.5 ?
H16B C116 H16C . . 109.5 ?
C119 C117 C102 . . 108.4(5) ?
C119 C117 C118 . . 109.3(5) ?
C102 C117 C118 . . 110.4(5) ?
C119 C117 C120 . . 109.0(5) ?
C102 C117 C120 . . 111.8(4) ?
C118 C117 C120 . . 107.8(5) ?
C117 C118 H18A . . 109.5 ?
C117 C118 H18B . . 109.5 ?
H18A C118 H18B . . 109.5 ?
C117 C118 H18C . . 109.5 ?
H18A C118 H18C . . 109.5 ?
H18B C118 H18C . . 109.5 ?
C117 C119 H19A . . 109.5 ?
C117 C119 H19B . . 109.5 ?
H19A C119 H19B . . 109.5 ?
C117 C119 H19C . . 109.5 ?
H19A C119 H19C . . 109.5 ?
H19B C119 H19C . . 109.5 ?
C117 C120 H20A . . 109.5 ?
C117 C120 H20B . . 109.5 ?
H20A C120 H20B . . 109.5 ?
C117 C120 H20C . . 109.5 ?
H20A C120 H20C . . 109.5 ?
H20B C120 H20C . . 109.5 ?
C123 C121 C122 . . 110.1(5) ?
C123 C121 C85 . . 109.5(5) ?
C122 C121 C85 . . 111.7(5) ?
C123 C121 C124 . . 109.1(5) ?
C122 C121 C124 . . 107.5(5) ?
C85 C121 C124 . . 108.9(5) ?
C121 C122 H22A . . 109.5 ?
C121 C122 H22B . . 109.5 ?
H22A C122 H22B . . 109.5 ?
C121 C122 H22C . . 109.5 ?
H22A C122 H22C . . 109.5 ?
H22B C122 H22C . . 109.5 ?
C121 C123 H23A . . 109.5 ?
C121 C123 H23B . . 109.5 ?
H23A C123 H23B . . 109.5 ?
C121 C123 H23C . . 109.5 ?
H23A C123 H23C . . 109.5 ?
H23B C123 H23C . . 109.5 ?
C121 C124 H24A . . 109.5 ?
C121 C124 H24B . . 109.5 ?
H24A C124 H24B . . 109.5 ?
C121 C124 H24C . . 109.5 ?
H24A C124 H24C . . 109.5 ?
H24B C124 H24C . . 109.5 ?

loop_
_geom_bond_atom_site_label_1
_geom_bond_atom_site_label_2
_geom_bond_site_symmetry_2
_geom_bond_distance
_geom_bond_publ_flag
C1 C2 . 1.415(7) ?
C1 C6 . 1.428(7) ?
C1 C63 . 1.502(7) ?
C2 C3 . 1.366(7) ?
C2 C2 4_556 1.486(9) ?
C3 C4 . 1.380(7) ?
C3 H3 . 0.95 ?
C4 C5 . 1.422(7) ?
C4 C7 . 1.452(7) ?
C5 C6 . 1.422(7) ?
C5 C13 . 1.445(7) ?
C6 C19 . 1.469(7) ?
C7 C8 . 1.402(8) ?
C7 C12 . 1.408(7) ?
C8 C9 . 1.383(8) ?
C8 H8 . 0.95 ?
C9 C10 . 1.401(8) ?
C9 C43 . 1.557(9) ?
C10 C11 . 1.388(8) ?
C10 H10 . 0.95 ?
C11 C12 . 1.408(7) ?
C11 C25 . 1.468(7) ?
C12 C14 . 1.445(7) ?
C13 C18 . 1.404(7) ?
C13 C14 . 1.417(7) ?
C14 C15 . 1.420(7) ?
C15 C16 . 1.413(7) ?
C15 C30 . 1.440(7) ?
C16 C17 . 1.412(7) ?
C16 C31 . 1.437(7) ?
C17 C18 . 1.413(7) ?
C17 C37 . 1.451(7) ?
C18 C20 . 1.443(7) ?
C19 C24 . 1.401(7) ?
C19 C20 . 1.419(7) ?
C20 C21 . 1.401(7) ?
C21 C22 . 1.404(7) ?
C21 C42 . 1.466(7) ?
C22 C23 . 1.390(7) ?
C22 H22 . 0.95 ?
C23 C24 . 1.383(7) ?
C23 C59 . 1.531(7) ?
C24 H24 . 0.95 ?
C25 C26 . 1.394(8) ?
C25 C30 . 1.431(7) ?
C26 C27 . 1.381(8) ?
C26 H26 . 0.95 ?
C27 C28 . 1.387(8) ?
C27 C47 . 1.547(7) ?
C28 C29 . 1.400(7) ?
C28 H28 . 0.95 ?
C29 C30 . 1.417(7) ?
C29 C32 . 1.460(8) ?
C31 C36 . 1.401(7) ?
C31 C32 . 1.423(7) ?
C32 C33 . 1.400(7) ?
C33 C34 . 1.363(8) ?
C33 H33 . 0.95 ?
C34 C35 . 1.392(8) ?
C34 C51 . 1.550(8) ?
C35 C36 . 1.413(7) ?
C35 H35 . 0.95 ?
C36 C38 . 1.471(8) ?
C37 C42 . 1.406(7) ?
C37 C38 . 1.415(7) ?
C38 C39 . 1.396(7) ?
C39 C40 . 1.406(8) ?
C39 H39 . 0.95 ?
C40 C41 . 1.375(8) ?
C40 C55 . 1.540(8) ?
C41 C42 . 1.387(7) ?
C41 H41 . 0.95 ?
C43 C45 . 1.506(9) ?
C43 C46 . 1.507(10) ?
C43 C44 . 1.517(13) ?
C44 H44A . 0.98 ?
C44 H44B . 0.98 ?
C44 H44C . 0.98 ?
C45 H45A . 0.98 ?
C45 H45B . 0.98 ?
C45 H45C . 0.98 ?
C46 H46A . 0.98 ?
C46 H46B . 0.98 ?
C46 H46C . 0.98 ?
C47 C49 . 1.497(9) ?
C47 C48 . 1.540(9) ?
C47 C50 . 1.540(9) ?
C48 H48A . 0.98 ?
C48 H48B . 0.98 ?
C48 H48C . 0.98 ?
C49 H49A . 0.98 ?
C49 H49B . 0.98 ?
C49 H49C . 0.98 ?
C50 H50A . 0.98 ?
C50 H50B . 0.98 ?
C50 H50C . 0.98 ?
C51 C52 . 1.491(11) ?
C51 C54 . 1.519(10) ?
C51 C53 . 1.525(10) ?
C52 H52A . 0.98 ?
C52 H52B . 0.98 ?
C52 H52C . 0.98 ?
C53 H53A . 0.98 ?
C53 H53B . 0.98 ?
C53 H53C . 0.98 ?
C54 H54A . 0.98 ?
C54 H54B . 0.98 ?
C54 H54C . 0.98 ?
C55 C56 . 1.520(9) ?
C55 C58 . 1.522(9) ?
C55 C57 . 1.555(9) ?
C56 H56A . 0.98 ?
C56 H56B . 0.98 ?
C56 H56C . 0.98 ?
C57 H57A . 0.98 ?
C57 H57B . 0.98 ?
C57 H57C . 0.98 ?
C58 H58A . 0.98 ?
C58 H58B . 0.98 ?
C58 H58C . 0.98 ?
C59 C62 . 1.503(10) ?
C59 C61 . 1.523(9) ?
C59 C60 . 1.524(9) ?
C60 H60A . 0.98 ?
C60 H60B . 0.98 ?
C60 H60C . 0.98 ?
C61 H61A . 0.98 ?
C61 H61B . 0.98 ?
C61 H61C . 0.98 ?
C62 H62A . 0.98 ?
C62 H62B . 0.98 ?
C62 H62C . 0.98 ?
C63 C68 . 1.407(7) ?
C63 C64 . 1.419(6) ?
C64 C65 . 1.365(7) ?
C64 C64 4_556 1.481(9) ?
C65 C66 . 1.387(7) ?
C65 H65 . 0.95 ?
C66 C67 . 1.415(7) ?
C66 C69 . 1.458(7) ?
C67 C68 . 1.437(7) ?
C67 C75 . 1.442(7) ?
C68 C81 . 1.457(7) ?
C69 C74 . 1.402(7) ?
C69 C70 . 1.413(7) ?
C70 C71 . 1.389(8) ?
C70 H70 . 0.95 ?
C71 C72 . 1.358(8) ?
C71 C105 . 1.529(8) ?
C72 C73 . 1.406(8) ?
C72 H72 . 0.95 ?
C73 C74 . 1.412(7) ?
C73 C87 . 1.479(7) ?
C74 C76 . 1.438(7) ?
C75 C76 . 1.414(7) ?
C75 C80 . 1.421(6) ?
C76 C77 . 1.427(7) ?
C77 C78 . 1.413(7) ?
C77 C92 . 1.434(7) ?
C78 C79 . 1.409(7) ?
C78 C93 . 1.440(7) ?
C79 C80 . 1.414(7) ?
C79 C99 . 1.448(7) ?
C80 C82 . 1.440(7) ?
C81 C86 . 1.406(7) ?
C81 C82 . 1.432(7) ?
C82 C83 . 1.393(7) ?
C83 C84 . 1.412(7) ?
C83 C104 . 1.478(7) ?
C84 C85 . 1.356(8) ?
C84 H84 . 0.95 ?
C85 C86 . 1.382(7) ?
C85 C121 . 1.548(7) ?
C86 H86 . 0.95 ?
C87 C88 . 1.389(8) ?
C87 C92 . 1.410(8) ?
C88 C89 . 1.372(9) ?
C88 H88 . 0.95 ?
C89 C90 . 1.400(9) ?
C89 C109 . 1.528(9) ?
C90 C91 . 1.400(8) ?
C90 H90 . 0.95 ?
C91 C92 . 1.413(8) ?
C91 C94 . 1.466(8) ?
C93 C98 . 1.416(8) ?
C93 C94 . 1.416(8) ?
C94 C95 . 1.374(9) ?
C95 C96 . 1.402(9) ?
C95 H95 . 0.95 ?
C96 C97 . 1.386(10) ?
C96 C113 . 1.532(10) ?
C97 C98 . 1.402(9) ?
C97 H97 . 0.95 ?
C98 C100 . 1.463(8) ?
C99 C100 . 1.403(7) ?
C99 C104 . 1.413(7) ?
C100 C101 . 1.413(8) ?
C101 C102 . 1.384(8) ?
C101 H01 . 0.95 ?
C102 C103 . 1.387(8) ?
C102 C117 . 1.531(7) ?
C103 C104 . 1.390(7) ?
C103 H03 . 0.95 ?
C105 C108 . 1.515(10) ?
C105 C107 . 1.531(10) ?
C105 C106 . 1.553(11) ?
C106 H06A . 0.98 ?
C106 H06B . 0.98 ?
C106 H06C . 0.98 ?
C107 H07A . 0.98 ?
C107 H07B . 0.98 ?
C107 H07C . 0.98 ?
C108 H08A . 0.98 ?
C108 H08B . 0.98 ?
C108 H08C . 0.98 ?
C109 C110 . 1.504(14) ?
C109 C112 . 1.532(14) ?
C109 C111 . 1.633(16) ?
C110 H10A . 0.98 ?
C110 H10B . 0.98 ?
C110 H10C . 0.98 ?
C111 H11A . 0.98 ?
C111 H11B . 0.98 ?
C111 H11C . 0.98 ?
C112 H12A . 0.98 ?
C112 H12B . 0.98 ?
C112 H12C . 0.98 ?
C113 C116 . 1.460(10) ?
C113 C115 . 1.499(11) ?
C113 C114 . 1.666(14) ?
C114 H14A . 0.98 ?
C114 H14B . 0.98 ?
C114 H14C . 0.98 ?
C115 H15A . 0.98 ?
C115 H15B . 0.98 ?
C115 H15C . 0.98 ?
C116 H16A . 0.98 ?
C116 H16B . 0.98 ?
C116 H16C . 0.98 ?
C117 C119 . 1.518(9) ?
C117 C118 . 1.533(9) ?
C117 C120 . 1.538(8) ?
C118 H18A . 0.98 ?
C118 H18B . 0.98 ?
C118 H18C . 0.98 ?
C119 H19A . 0.98 ?
C119 H19B . 0.98 ?
C119 H19C . 0.98 ?
C120 H20A . 0.98 ?
C120 H20B . 0.98 ?
C120 H20C . 0.98 ?
C121 C123 . 1.513(10) ?
C121 C122 . 1.535(8) ?
C121 C124 . 1.557(9) ?
C122 H22A . 0.98 ?
C122 H22B . 0.98 ?
C122 H22C . 0.98 ?
C123 H23A . 0.98 ?
C123 H23B . 0.98 ?
C123 H23C . 0.98 ?
C124 H24A . 0.98 ?
C124 H24B . 0.98 ?
C124 H24C . 0.98 ?
Cl1 C125 . 1.794(15) ?

loop_
_geom_torsion_atom_site_label_1
_geom_torsion_atom_site_label_2
_geom_torsion_atom_site_label_3
_geom_torsion_atom_site_label_4
_geom_torsion_site_symmetry_1
_geom_torsion_site_symmetry_2
_geom_torsion_site_symmetry_3
_geom_torsion_site_symmetry_4
_geom_torsion
_geom_torsion_publ_flag
C6 C1 C2 C3 . . . . -2.2(7) ?
C63 C1 C2 C3 . . . . 174.4(4) ?
C6 C1 C2 C2 . . . 4_556 179.7(4) ?
C63 C1 C2 C2 . . . 4_556 -3.7(6) ?
C1 C2 C3 C4 . . . . 4.3(7) ?
C2 C2 C3 C4 4_556 . . . -177.7(5) ?
C2 C3 C4 C5 . . . . 2.0(7) ?
C2 C3 C4 C7 . . . . -178.1(5) ?
C3 C4 C5 C6 . . . . -10.2(7) ?
C7 C4 C5 C6 . . . . 169.9(5) ?
C3 C4 C5 C13 . . . . 167.8(5) ?
C7 C4 C5 C13 . . . . -12.1(7) ?
C4 C5 C6 C1 . . . . 12.1(7) ?
C13 C5 C6 C1 . . . . -165.9(4) ?
C4 C5 C6 C19 . . . . -170.8(4) ?
C13 C5 C6 C19 . . . . 11.3(7) ?
C2 C1 C6 C5 . . . . -5.8(7) ?
C63 C1 C6 C5 . . . . 178.0(4) ?
C2 C1 C6 C19 . . . . 177.2(4) ?
C63 C1 C6 C19 . . . . 1.0(7) ?
C3 C4 C7 C8 . . . . 17.8(8) ?
C5 C4 C7 C8 . . . . -162.3(5) ?
C3 C4 C7 C12 . . . . -163.5(5) ?
C5 C4 C7 C12 . . . . 16.4(8) ?
C12 C7 C8 C9 . . . . 0.3(9) ?
C4 C7 C8 C9 . . . . 179.1(6) ?
C7 C8 C9 C10 . . . . 5.6(10) ?
C7 C8 C9 C43 . . . . -170.7(6) ?
C8 C9 C10 C11 . . . . -3.7(10) ?
C43 C9 C10 C11 . . . . 172.6(6) ?
C9 C10 C11 C12 . . . . -4.1(10) ?
C9 C10 C11 C25 . . . . 175.0(6) ?
C8 C7 C12 C11 . . . . -8.3(8) ?
C4 C7 C12 C11 . . . . 172.9(5) ?
C8 C7 C12 C14 . . . . 171.0(5) ?
C4 C7 C12 C14 . . . . -7.8(8) ?
C10 C11 C12 C7 . . . . 10.1(8) ?
C25 C11 C12 C7 . . . . -169.1(5) ?
C10 C11 C12 C14 . . . . -169.2(5) ?
C25 C11 C12 C14 . . . . 11.6(8) ?
C4 C5 C13 C18 . . . . -175.7(5) ?
C6 C5 C13 C18 . . . . 2.3(7) ?
C4 C5 C13 C14 . . . . -0.4(7) ?
C6 C5 C13 C14 . . . . 177.6(4) ?
C18 C13 C14 C15 . . . . 1.8(7) ?
C5 C13 C14 C15 . . . . -173.6(4) ?
C18 C13 C14 C12 . . . . -175.6(5) ?
C5 C13 C14 C12 . . . . 9.0(7) ?
C7 C12 C14 C13 . . . . -4.9(7) ?
C11 C12 C14 C13 . . . . 174.4(5) ?
C7 C12 C14 C15 . . . . 177.7(5) ?
C11 C12 C14 C15 . . . . -2.9(8) ?
C13 C14 C15 C16 . . . . 0.9(7) ?
C12 C14 C15 C16 . . . . 178.4(5) ?
C13 C14 C15 C30 . . . . 177.2(4) ?
C12 C14 C15 C30 . . . . -5.4(7) ?
C14 C15 C16 C17 . . . . -3.2(7) ?
C30 C15 C16 C17 . . . . -179.5(4) ?
C14 C15 C16 C31 . . . . 174.2(5) ?
C30 C15 C16 C31 . . . . -2.1(7) ?
C15 C16 C17 C18 . . . . 2.9(7) ?
C31 C16 C17 C18 . . . . -174.5(5) ?
C15 C16 C17 C37 . . . . 178.5(4) ?
C31 C16 C17 C37 . . . . 1.1(7) ?
C14 C13 C18 C17 . . . . -2.1(7) ?
C5 C13 C18 C17 . . . . 173.2(4) ?
C14 C13 C18 C20 . . . . 175.6(4) ?
C5 C13 C18 C20 . . . . -9.1(7) ?
C16 C17 C18 C13 . . . . -0.2(7) ?
C37 C17 C18 C13 . . . . -175.8(4) ?
C16 C17 C18 C20 . . . . -177.9(4) ?
C37 C17 C18 C20 . . . . 6.5(7) ?
C5 C6 C19 C24 . . . . 160.7(5) ?
C1 C6 C19 C24 . . . . -22.3(7) ?
C5 C6 C19 C20 . . . . -18.1(6) ?
C1 C6 C19 C20 . . . . 158.9(5) ?
C24 C19 C20 C21 . . . . 9.6(7) ?
C6 C19 C20 C21 . . . . -171.5(4) ?
C24 C19 C20 C18 . . . . -167.2(4) ?
C6 C19 C20 C18 . . . . 11.8(7) ?
C13 C18 C20 C21 . . . . -174.8(5) ?
C17 C18 C20 C21 . . . . 2.9(7) ?
C13 C18 C20 C19 . . . . 1.9(7) ?
C17 C18 C20 C19 . . . . 179.6(4) ?
C19 C20 C21 C22 . . . . -9.6(7) ?
C18 C20 C21 C22 . . . . 167.2(5) ?
C19 C20 C21 C42 . . . . 169.6(4) ?
C18 C20 C21 C42 . . . . -13.7(7) ?
C20 C21 C22 C23 . . . . 2.0(7) ?
C42 C21 C22 C23 . . . . -177.1(5) ?
C21 C22 C23 C24 . . . . 5.5(8) ?
C21 C22 C23 C59 . . . . -177.7(5) ?
C22 C23 C24 C19 . . . . -5.4(7) ?
C59 C23 C24 C19 . . . . 177.8(5) ?
C20 C19 C24 C23 . . . . -2.1(7) ?
C6 C19 C24 C23 . . . . 179.0(5) ?
C10 C11 C25 C26 . . . . -15.0(9) ?
C12 C11 C25 C26 . . . . 164.2(5) ?
C10 C11 C25 C30 . . . . 168.8(5) ?
C12 C11 C25 C30 . . . . -12.1(8) ?
C30 C25 C26 C27 . . . . 0.4(8) ?
C11 C25 C26 C27 . . . . -175.8(5) ?
C25 C26 C27 C28 . . . . -4.4(9) ?
C25 C26 C27 C47 . . . . 171.3(5) ?
C26 C27 C28 C29 . . . . 4.6(8) ?
C47 C27 C28 C29 . . . . -171.1(5) ?
C27 C28 C29 C30 . . . . -0.6(8) ?
C27 C28 C29 C32 . . . . 176.7(5) ?
C28 C29 C30 C25 . . . . -3.5(8) ?
C32 C29 C30 C25 . . . . 179.1(5) ?
C28 C29 C30 C15 . . . . 172.4(5) ?
C32 C29 C30 C15 . . . . -5.0(7) ?
C26 C25 C30 C29 . . . . 3.6(8) ?
C11 C25 C30 C29 . . . . 179.9(5) ?
C26 C25 C30 C15 . . . . -172.2(5) ?
C11 C25 C30 C15 . . . . 4.1(8) ?
C16 C15 C30 C29 . . . . 5.1(7) ?
C14 C15 C30 C29 . . . . -171.1(5) ?
C16 C15 C30 C25 . . . . -179.1(5) ?
C14 C15 C30 C25 . . . . 4.7(7) ?
C17 C16 C31 C36 . . . . 0.3(7) ?
C15 C16 C31 C36 . . . . -177.1(5) ?
C17 C16 C31 C32 . . . . 176.4(5) ?
C15 C16 C31 C32 . . . . -1.0(7) ?
C36 C31 C32 C33 . . . . 0.1(7) ?
C16 C31 C32 C33 . . . . -176.1(5) ?
C36 C31 C32 C29 . . . . 177.3(5) ?
C16 C31 C32 C29 . . . . 1.1(7) ?
C28 C29 C32 C33 . . . . 1.7(8) ?
C30 C29 C32 C33 . . . . 179.0(5) ?
C28 C29 C32 C31 . . . . -175.4(5) ?
C30 C29 C32 C31 . . . . 1.9(8) ?
C31 C32 C33 C34 . . . . -0.1(8) ?
C29 C32 C33 C34 . . . . -177.2(5) ?
C32 C33 C34 C35 . . . . -1.1(9) ?
C32 C33 C34 C51 . . . . 174.3(5) ?
C33 C34 C35 C36 . . . . 2.4(8) ?
C51 C34 C35 C36 . . . . -173.0(5) ?
C32 C31 C36 C35 . . . . 1.1(8) ?
C16 C31 C36 C35 . . . . 177.2(5) ?
C32 C31 C36 C38 . . . . -175.9(5) ?
C16 C31 C36 C38 . . . . 0.2(7) ?
C34 C35 C36 C31 . . . . -2.4(8) ?
C34 C35 C36 C38 . . . . 174.6(5) ?
C16 C17 C37 C42 . . . . 179.7(4) ?
C18 C17 C37 C42 . . . . -4.6(7) ?
C16 C17 C37 C38 . . . . -3.0(7) ?
C18 C17 C37 C38 . . . . 172.7(5) ?
C42 C37 C38 C39 . . . . 5.3(7) ?
C17 C37 C38 C39 . . . . -172.0(5) ?
C42 C37 C38 C36 . . . . -179.3(5) ?
C17 C37 C38 C36 . . . . 3.4(7) ?
C31 C36 C38 C39 . . . . 173.1(5) ?
C35 C36 C38 C39 . . . . -3.9(8) ?
C31 C36 C38 C37 . . . . -2.1(7) ?
C35 C36 C38 C37 . . . . -179.1(5) ?
C37 C38 C39 C40 . . . . -1.8(8) ?
C36 C38 C39 C40 . . . . -177.1(5) ?
C38 C39 C40 C41 . . . . -1.2(8) ?
C38 C39 C40 C55 . . . . 174.9(5) ?
C39 C40 C41 C42 . . . . 0.8(8) ?
C55 C40 C41 C42 . . . . -175.2(5) ?
C40 C41 C42 C37 . . . . 2.6(8) ?
C40 C41 C42 C21 . . . . -179.5(5) ?
C38 C37 C42 C41 . . . . -5.8(7) ?
C17 C37 C42 C41 . . . . 171.6(5) ?
C38 C37 C42 C21 . . . . 176.4(5) ?
C17 C37 C42 C21 . . . . -6.3(7) ?
C20 C21 C42 C41 . . . . -162.3(5) ?
C22 C21 C42 C41 . . . . 16.8(7) ?
C20 C21 C42 C37 . . . . 15.5(7) ?
C22 C21 C42 C37 . . . . -165.4(5) ?
C8 C9 C43 C45 . . . . -159.8(7) ?
C10 C9 C43 C45 . . . . 24.1(10) ?
C8 C9 C43 C46 . . . . -39.0(9) ?
C10 C9 C43 C46 . . . . 144.9(7) ?
C8 C9 C43 C44 . . . . 79.6(8) ?
C10 C9 C43 C44 . . . . -96.6(8) ?
C26 C27 C47 C49 . . . . 56.8(7) ?
C28 C27 C47 C49 . . . . -127.6(6) ?
C26 C27 C47 C48 . . . . -62.7(7) ?
C28 C27 C47 C48 . . . . 113.0(6) ?
C26 C27 C47 C50 . . . . 177.3(5) ?
C28 C27 C47 C50 . . . . -7.1(8) ?
C33 C34 C51 C52 . . . . 38.6(8) ?
C35 C34 C51 C52 . . . . -146.1(6) ?
C33 C34 C51 C54 . . . . 162.1(7) ?
C35 C34 C51 C54 . . . . -22.6(9) ?
C33 C34 C51 C53 . . . . -79.8(8) ?
C35 C34 C51 C53 . . . . 95.5(7) ?
C41 C40 C55 C56 . . . . -137.6(6) ?
C39 C40 C55 C56 . . . . 46.5(7) ?
C41 C40 C55 C58 . . . . -16.2(8) ?
C39 C40 C55 C58 . . . . 168.0(5) ?
C41 C40 C55 C57 . . . . 102.8(6) ?
C39 C40 C55 C57 . . . . -73.0(7) ?
C24 C23 C59 C62 . . . . 80.5(7) ?
C22 C23 C59 C62 . . . . -96.2(7) ?
C24 C23 C59 C61 . . . . -37.4(8) ?
C22 C23 C59 C61 . . . . 145.9(7) ?
C24 C23 C59 C60 . . . . -158.0(7) ?
C22 C23 C59 C60 . . . . 25.3(8) ?
C2 C1 C63 C68 . . . . 106.3(5) ?
C6 C1 C63 C68 . . . . -77.4(7) ?
C2 C1 C63 C64 . . . . -71.8(5) ?
C6 C1 C63 C64 . . . . 104.5(5) ?
C68 C63 C64 C65 . . . . 10.5(6) ?
C1 C63 C64 C65 . . . . -171.2(4) ?
C68 C63 C64 C64 . . . 4_556 -173.9(4) ?
C1 C63 C64 C64 . . . 4_556 4.4(6) ?
C63 C64 C65 C66 . . . . 0.5(7) ?
C64 C64 C65 C66 4_556 . . . -175.3(5) ?
C64 C65 C66 C67 . . . . -10.2(7) ?
C64 C65 C66 C69 . . . . 168.8(5) ?
C65 C66 C67 C68 . . . . 9.1(7) ?
C69 C66 C67 C68 . . . . -169.9(4) ?
C65 C66 C67 C75 . . . . -170.5(4) ?
C69 C66 C67 C75 . . . . 10.6(7) ?
C64 C63 C68 C67 . . . . -11.2(6) ?
C1 C63 C68 C67 . . . . 170.8(4) ?
C64 C63 C68 C81 . . . . 167.6(4) ?
C1 C63 C68 C81 . . . . -10.4(7) ?
C66 C67 C68 C63 . . . . 1.5(6) ?
C75 C67 C68 C63 . . . . -179.0(4) ?
C66 C67 C68 C81 . . . . -177.4(4) ?
C75 C67 C68 C81 . . . . 2.1(6) ?
C65 C66 C69 C74 . . . . 172.7(5) ?
C67 C66 C69 C74 . . . . -8.4(7) ?
C65 C66 C69 C70 . . . . -11.4(7) ?
C67 C66 C69 C70 . . . . 167.5(5) ?
C74 C69 C70 C71 . . . . -0.6(8) ?
C66 C69 C70 C71 . . . . -176.5(5) ?
C69 C70 C71 C72 . . . . -0.8(9) ?
C69 C70 C71 C105 . . . . 176.7(6) ?
C70 C71 C72 C73 . . . . -0.5(10) ?
C105 C71 C72 C73 . . . . -178.0(6) ?
C71 C72 C73 C74 . . . . 3.2(10) ?
C71 C72 C73 C87 . . . . -178.3(6) ?
C70 C69 C74 C73 . . . . 3.3(8) ?
C66 C69 C74 C73 . . . . 179.2(5) ?
C70 C69 C74 C76 . . . . -176.4(5) ?
C66 C69 C74 C76 . . . . -0.5(7) ?
C72 C73 C74 C69 . . . . -4.5(8) ?
C87 C73 C74 C69 . . . . 176.9(5) ?
C72 C73 C74 C76 . . . . 175.2(5) ?
C87 C73 C74 C76 . . . . -3.4(8) ?
C66 C67 C75 C76 . . . . -4.3(6) ?
C68 C67 C75 C76 . . . . 176.2(4) ?
C66 C67 C75 C80 . . . . 173.3(4) ?
C68 C67 C75 C80 . . . . -6.3(6) ?
C80 C75 C76 C77 . . . . 1.2(7) ?
C67 C75 C76 C77 . . . . 178.8(4) ?
C80 C75 C76 C74 . . . . 178.0(4) ?
C67 C75 C76 C74 . . . . -4.4(7) ?
C69 C74 C76 C75 . . . . 6.8(7) ?
C73 C74 C76 C75 . . . . -172.9(5) ?
C69 C74 C76 C77 . . . . -176.4(4) ?
C73 C74 C76 C77 . . . . 4.0(7) ?
C75 C76 C77 C78 . . . . -3.3(7) ?
C74 C76 C77 C78 . . . . 179.8(5) ?
C75 C76 C77 C92 . . . . 177.1(5) ?
C74 C76 C77 C92 . . . . 0.3(7) ?
C76 C77 C78 C79 . . . . 3.3(8) ?
C92 C77 C78 C79 . . . . -177.2(5) ?
C76 C77 C78 C93 . . . . -175.3(5) ?
C92 C77 C78 C93 . . . . 4.2(8) ?
C77 C78 C79 C80 . . . . -1.1(8) ?
C93 C78 C79 C80 . . . . 177.5(5) ?
C77 C78 C79 C99 . . . . 179.3(5) ?
C93 C78 C79 C99 . . . . -2.2(8) ?
C78 C79 C80 C75 . . . . -1.0(7) ?
C99 C79 C80 C75 . . . . 178.6(4) ?
C78 C79 C80 C82 . . . . 176.4(5) ?
C99 C79 C80 C82 . . . . -3.9(7) ?
C76 C75 C80 C79 . . . . 0.9(7) ?
C67 C75 C80 C79 . . . . -176.6(4) ?
C76 C75 C80 C82 . . . . -176.6(4) ?
C67 C75 C80 C82 . . . . 5.9(7) ?
C63 C68 C81 C86 . . . . 0.5(7) ?
C67 C68 C81 C86 . . . . 179.3(4) ?
C63 C68 C81 C82 . . . . -176.4(4) ?
C67 C68 C81 C82 . . . . 2.4(6) ?
C86 C81 C82 C83 . . . . 0.2(7) ?
C68 C81 C82 C83 . . . . 177.3(4) ?
C86 C81 C82 C80 . . . . -179.8(4) ?
C68 C81 C82 C80 . . . . -2.7(7) ?
C79 C80 C82 C83 . . . . 1.0(7) ?
C75 C80 C82 C83 . . . . 178.5(4) ?
C79 C80 C82 C81 . . . . -179.0(4) ?
C75 C80 C82 C81 . . . . -1.5(7) ?
C81 C82 C83 C84 . . . . 2.8(7) ?
C80 C82 C83 C84 . . . . -177.2(4) ?
C81 C82 C83 C104 . . . . -178.1(4) ?
C80 C82 C83 C104 . . . . 1.9(7) ?
C82 C83 C84 C85 . . . . -2.9(8) ?
C104 C83 C84 C85 . . . . 178.1(5) ?
C83 C84 C85 C86 . . . . -0.2(8) ?
C83 C84 C85 C121 . . . . 178.9(5) ?
C84 C85 C86 C81 . . . . 3.5(8) ?
C121 C85 C86 C81 . . . . -175.7(5) ?
C82 C81 C86 C85 . . . . -3.4(7) ?
C68 C81 C86 C85 . . . . 179.5(5) ?
C72 C73 C87 C88 . . . . 1.4(9) ?
C74 C73 C87 C88 . . . . 180.0(6) ?
C72 C73 C87 C92 . . . . -179.9(6) ?
C74 C73 C87 C92 . . . . -1.4(8) ?
C92 C87 C88 C89 . . . . 1.1(10) ?
C73 C87 C88 C89 . . . . 179.7(7) ?
C87 C88 C89 C90 . . . . -1.8(11) ?
C87 C88 C89 C109 . . . . 177.4(7) ?
C88 C89 C90 C91 . . . . 0.7(11) ?
C109 C89 C90 C91 . . . . -178.5(7) ?
C89 C90 C91 C92 . . . . 1.0(11) ?
C89 C90 C91 C94 . . . . -178.6(7) ?
C88 C87 C92 C91 . . . . 0.8(9) ?
C73 C87 C92 C91 . . . . -177.9(5) ?
C88 C87 C92 C77 . . . . -175.8(6) ?
C73 C87 C92 C77 . . . . 5.6(9) ?
C90 C91 C92 C87 . . . . -1.8(9) ?
C94 C91 C92 C87 . . . . 177.9(6) ?
C90 C91 C92 C77 . . . . 174.8(6) ?
C94 C91 C92 C77 . . . . -5.5(9) ?
C78 C77 C92 C87 . . . . 175.4(5) ?
C76 C77 C92 C87 . . . . -5.1(8) ?
C78 C77 C92 C91 . . . . -1.1(8) ?
C76 C77 C92 C91 . . . . 178.5(5) ?
C79 C78 C93 C98 . . . . -1.3(8) ?
C77 C78 C93 C98 . . . . 177.3(5) ?
C79 C78 C93 C94 . . . . -179.2(5) ?
C77 C78 C93 C94 . . . . -0.6(8) ?
C98 C93 C94 C95 . . . . -5.5(10) ?
C78 C93 C94 C95 . . . . 172.4(7) ?
C98 C93 C94 C91 . . . . 176.2(6) ?
C78 C93 C94 C91 . . . . -5.8(9) ?
C90 C91 C94 C95 . . . . 10.4(11) ?
C92 C91 C94 C95 . . . . -169.3(7) ?
C90 C91 C94 C93 . . . . -171.4(6) ?
C92 C91 C94 C93 . . . . 8.9(10) ?
C93 C94 C95 C96 . . . . 1.6(13) ?
C91 C94 C95 C96 . . . . 179.8(8) ?
C94 C95 C96 C97 . . . . 2.4(14) ?
C94 C95 C96 C113 . . . . -168.8(10) ?
C95 C96 C97 C98 . . . . -2.6(13) ?
C113 C96 C97 C98 . . . . 169.0(9) ?
C96 C97 C98 C93 . . . . -1.3(12) ?
C96 C97 C98 C100 . . . . -178.7(7) ?
C94 C93 C98 C97 . . . . 5.3(10) ?
C78 C93 C98 C97 . . . . -172.6(6) ?
C94 C93 C98 C100 . . . . -177.2(6) ?
C78 C93 C98 C100 . . . . 4.9(9) ?
C78 C79 C99 C100 . . . . 1.9(7) ?
C80 C79 C99 C100 . . . . -177.7(5) ?
C78 C79 C99 C104 . . . . -176.4(5) ?
C80 C79 C99 C104 . . . . 4.0(7) ?
C104 C99 C100 C101 . . . . -2.2(8) ?
C79 C99 C100 C101 . . . . 179.5(5) ?
C104 C99 C100 C98 . . . . -180.0(5) ?
C79 C99 C100 C98 . . . . 1.7(8) ?
C97 C98 C100 C99 . . . . 172.3(6) ?
C93 C98 C100 C99 . . . . -5.1(9) ?
C97 C98 C100 C101 . . . . -5.4(10) ?
C93 C98 C100 C101 . . . . 177.1(6) ?
C99 C100 C101 C102 . . . . 0.7(8) ?
C98 C100 C101 C102 . . . . 178.5(5) ?
C100 C101 C102 C103 . . . . -0.1(8) ?
C100 C101 C102 C117 . . . . -176.2(5) ?
C101 C102 C103 C104 . . . . 1.1(8) ?
C117 C102 C103 C104 . . . . 177.2(5) ?
C102 C103 C104 C99 . . . . -2.6(8) ?
C102 C103 C104 C83 . . . . -179.9(5) ?
C100 C99 C104 C103 . . . . 3.1(7) ?
C79 C99 C104 C103 . . . . -178.6(5) ?
C100 C99 C104 C83 . . . . -179.5(5) ?
C79 C99 C104 C83 . . . . -1.2(7) ?
C82 C83 C104 C103 . . . . 175.6(5) ?
C84 C83 C104 C103 . . . . -5.4(7) ?
C82 C83 C104 C99 . . . . -1.7(7) ?
C84 C83 C104 C99 . . . . 177.3(5) ?
C72 C71 C105 C108 . . . . -167.1(8) ?
C70 C71 C105 C108 . . . . 15.5(10) ?
C72 C71 C105 C107 . . . . -46.9(9) ?
C70 C71 C105 C107 . . . . 135.7(6) ?
C72 C71 C105 C106 . . . . 71.8(8) ?
C70 C71 C105 C106 . . . . -105.6(7) ?
C88 C89 C109 C110 . . . . 147.6(11) ?
C90 C89 C109 C110 . . . . -33.1(13) ?
C88 C89 C109 C112 . . . . -0.9(14) ?
C90 C89 C109 C112 . . . . 178.3(11) ?
C88 C89 C109 C111 . . . . -106.6(12) ?
C90 C89 C109 C111 . . . . 72.7(12) ?
C97 C96 C113 C116 . . . . 41.5(14) ?
C95 C96 C113 C116 . . . . -147.5(9) ?
C97 C96 C113 C115 . . . . -176.4(9) ?
C95 C96 C113 C115 . . . . -5.3(16) ?
C97 C96 C113 C114 . . . . -69.0(11) ?
C95 C96 C113 C114 . . . . 102.1(11) ?
C101 C102 C117 C119 . . . . 87.4(7) ?
C103 C102 C117 C119 . . . . -88.5(6) ?
C101 C102 C117 C118 . . . . -32.3(7) ?
C103 C102 C117 C118 . . . . 151.7(5) ?
C101 C102 C117 C120 . . . . -152.3(6) ?
C103 C102 C117 C120 . . . . 31.7(7) ?
C84 C85 C121 C123 . . . . -118.5(6) ?
C86 C85 C121 C123 . . . . 60.7(7) ?
C84 C85 C121 C122 . . . . 3.7(8) ?
C86 C85 C121 C122 . . . . -177.1(6) ?
C84 C85 C121 C124 . . . . 122.3(6) ?
C86 C85 C121 C124 . . . . -58.6(7) ?
